data_7019393
loop_
_publ_author_name
'Kelley, Paul'
'Radlauer, Madalyn R.'
'Yanez, Abraham J.'
'Day, Michael W.'
'Agapie, Theodor'

_publ_section_title
;
 Metallomacrocycles as ligands: synthesis and characterisation of
 aluminium-bridged bisglyoximato complexes of palladium and iron.
;
_journal_issue 26
_journal_name_full 'Dalton transactions (Cambridge, England : 2003)'
_journal_page_first 8086
_journal_page_last 8092
_journal_paper_doi 10.1039/c2dt30285c
_journal_volume 41
_journal_year 2012
_chemical_formula_moiety 'C94 H114 Al2 Fe N10 O8'
_chemical_formula_sum 'C94 H114 Al2 Fe N10 O8'
_chemical_formula_weight 1621.76
_chemical_name_systematic
;
?
;
_space_group_IT_number 2
_symmetry_cell_setting triclinic
_symmetry_space_group_name_Hall '-P 1'
_symmetry_space_group_name_H-M 'P -1'
_atom_sites_solution_hydrogens geom
_atom_sites_solution_primary direct
_atom_sites_solution_secondary difmap
_audit_creation_method SHELXL-97
_cell_angle_alpha 77.202(2)
_cell_angle_beta 88.031(2)
_cell_angle_gamma 74.307(2)
_cell_formula_units_Z 4
_cell_length_a 14.7358(11)
_cell_length_b 20.2952(15)
_cell_length_c 33.354(3)
_cell_measurement_reflns_used 9886
_cell_measurement_temperature 100(2)
_cell_measurement_theta_max 23.84
_cell_measurement_theta_min 2.23
_cell_volume 9361.2(13)
_computing_cell_refinement 'Bruker SMART'
_computing_data_collection 'Bruker SMART'
_computing_data_reduction 'Bruker SAINT'
_computing_molecular_graphics 'Bruker SHELXTL'
_computing_publication_material 'Bruker SHELXTL'
_computing_structure_refinement 'SHELXL-97 (Sheldrick, 1997)'
_computing_structure_solution 'SHELXS-97 (Sheldrick, 1990)'
_diffrn_ambient_temperature 100(2)
_diffrn_measured_fraction_theta_full 0.964
_diffrn_measured_fraction_theta_max 0.964
_diffrn_measurement_device_type 'CCD area detector'
_diffrn_measurement_method 'phi and omega scans'
_diffrn_radiation_monochromator graphite
_diffrn_radiation_source 'fine-focus sealed tube'
_diffrn_radiation_type MoK\a
_diffrn_radiation_wavelength 0.71073
_diffrn_reflns_av_R_equivalents 0.0881
_diffrn_reflns_av_sigmaI/netI 0.1144
_diffrn_reflns_limit_h_max 17
_diffrn_reflns_limit_h_min -17
_diffrn_reflns_limit_k_max 24
_diffrn_reflns_limit_k_min -24
_diffrn_reflns_limit_l_max 39
_diffrn_reflns_limit_l_min -39
_diffrn_reflns_number 162520
_diffrn_reflns_theta_full 25.00
_diffrn_reflns_theta_max 25.00
_diffrn_reflns_theta_min 1.55
_exptl_absorpt_coefficient_mu 0.237
_exptl_absorpt_correction_T_max 0.7456
_exptl_absorpt_correction_T_min 0.6949
_exptl_absorpt_correction_type multi-scan
_exptl_absorpt_process_details SADABS
_exptl_crystal_colour purple
_exptl_crystal_density_diffrn 1.151
_exptl_crystal_density_method 'not measured'
_exptl_crystal_description plate
_exptl_crystal_F_000 3456
_exptl_crystal_size_max 0.23
_exptl_crystal_size_mid 0.19
_exptl_crystal_size_min 0.19
_platon_squeeze_details
;
;
_refine_diff_density_max 1.799
_refine_diff_density_min -1.030
_refine_diff_density_rms 0.064
_refine_ls_extinction_method none
_refine_ls_goodness_of_fit_ref 1.009
_refine_ls_hydrogen_treatment constr
_refine_ls_matrix_type full
_refine_ls_number_parameters 2140
_refine_ls_number_reflns 31783
_refine_ls_number_restraints 12
_refine_ls_restrained_S_all 1.009
_refine_ls_R_factor_all 0.1279
_refine_ls_R_factor_gt 0.0650
_refine_ls_shift/su_max 0.025
_refine_ls_shift/su_mean 0.000
_refine_ls_structure_factor_coef Fsqd
_refine_ls_weighting_details 'calc w=1/[\s^2^(Fo^2^)+(0.0762P)^2^+0.0000P] where P=(Fo^2^+2Fc^2^)/3'
_refine_ls_weighting_scheme calc
_refine_ls_wR_factor_gt 0.1428
_refine_ls_wR_factor_ref 0.1609
_reflns_number_gt 18086
_reflns_number_total 31783
_reflns_threshold_expression >2sigma(I)
_cod_data_source_file c2dt30285c.txt
_cod_data_source_block p7k05_sad
_cod_depositor_comments
;
The following automatic conversions were performed:

'_symmetry_cell_setting' value 'Triclinic' changed to 'triclinic'
according to /home/saulius/struct/CIF-dictionaries/cif_core.dic
dictionary named 'cif_core.dic' version 2.4.1 from 2010-06-29.

Automatic conversion script
Id: cif_fix_values 1891 2012-01-12 08:04:46Z andrius 
;
_cod_original_cell_volume 9361.2(12)
_cod_original_sg_symbol_H-M P-1
_cod_database_code 7019393

loop_
_symmetry_equiv_pos_as_xyz
'x, y, z'
'-x, -y, -z'

loop_
_atom_site_label
_atom_site_type_symbol
_atom_site_fract_x
_atom_site_fract_y
_atom_site_fract_z
_atom_site_U_iso_or_equiv
_atom_site_adp_type
_atom_site_occupancy
_atom_site_symmetry_multiplicity
_atom_site_calc_flag
_atom_site_refinement_flags
_atom_site_disorder_assembly
_atom_site_disorder_group
C2A C 0.8942 0.6325 0.3921 0.054 Uani 1 1 d . . .
Al1A Al 0.96866(8) 0.85032(6) 0.29213(4) 0.0287(3) Uani 1 1 d . . .
Al2A Al 0.61521(7) 0.68918(5) 0.41172(3) 0.0202(3) Uani 1 1 d . . .
Al1B Al 0.20310(9) 0.19453(6) 0.12763(4) 0.0332(3) Uani 1 1 d . A .
Al2B Al -0.16005(8) 0.40554(6) 0.24274(3) 0.0227(3) Uani 1 1 d . A .
C1A C 0.9620(2) 0.66932(17) 0.37120(10) 0.0188(8) Uani 1 1 d . . .
C3A C 1.12435(15) 0.62018(12) 0.34823(5) 0.0259(9) Uani 1 1 d G . .
H3A H 1.0982 0.6249 0.3218 0.031 Uiso 1 1 calc R . .
C4A C 1.22108(14) 0.59376(12) 0.35560(7) 0.0307(10) Uani 1 1 d G . .
H4A H 1.2611 0.5804 0.3342 0.037 Uiso 1 1 calc R . .
C5A C 1.25928(11) 0.58691(12) 0.39432(8) 0.0307(10) Uani 1 1 d G . .
H5A H 1.3254 0.5689 0.3994 0.037 Uiso 1 1 calc R . .
C6A C 1.20075(16) 0.60648(13) 0.42567(6) 0.0332(10) Uani 1 1 d G . .
H6A H 1.2269 0.6018 0.4521 0.040 Uiso 1 1 calc R . .
C7A C 1.10401(15) 0.63290(12) 0.41830(6) 0.0266(9) Uani 1 1 d G . .
H7A H 1.0640 0.6463 0.4397 0.032 Uiso 1 1 calc R . .
C8A C 1.06581(11) 0.63975(11) 0.37959(7) 0.0203(8) Uani 1 1 d G . .
C9A C 0.9184(2) 0.56220(17) 0.41612(11) 0.0192(8) Uani 1 1 d . . .
C10A C 0.9701(2) 0.50728(18) 0.39981(11) 0.0252(9) Uani 1 1 d . . .
H10A H 0.9893 0.5160 0.3721 0.030 Uiso 1 1 calc R . .
C11A C 0.9942(3) 0.43947(19) 0.42358(12) 0.0294(10) Uani 1 1 d . . .
H11A H 1.0300 0.4018 0.4122 0.035 Uiso 1 1 calc R . .
C12A C 0.9660(3) 0.4269(2) 0.46382(13) 0.0345(10) Uani 1 1 d . . .
H12A H 0.9818 0.3804 0.4800 0.041 Uiso 1 1 calc R . .
C13A C 0.9153(3) 0.4813(2) 0.48057(12) 0.0329(10) Uani 1 1 d . . .
H13A H 0.8965 0.4725 0.5083 0.039 Uiso 1 1 calc R . .
C14A C 0.8918(3) 0.54864(19) 0.45686(11) 0.0271(9) Uani 1 1 d . . .
H14A H 0.8570 0.5863 0.4685 0.033 Uiso 1 1 calc R . .
C15A C 0.6904(2) 0.89162(19) 0.29971(11) 0.0232(9) Uani 1 1 d . . .
C16A C 0.6663(3) 0.9541(3) 0.26400(14) 0.0466(13) Uani 1 1 d . . .
C17A C 0.6800(3) 1.0178(2) 0.26774(17) 0.0668(17) Uani 1 1 d . . .
H17A H 0.6993 1.0230 0.2935 0.080 Uiso 1 1 calc R . .
C18A C 0.6651(4) 1.0741(3) 0.2334(3) 0.104(3) Uani 1 1 d . . .
H18A H 0.6735 1.1180 0.2355 0.125 Uiso 1 1 calc R . .
C19A C 0.6382(4) 1.0641(6) 0.1971(3) 0.132(5) Uani 1 1 d . . .
H19A H 0.6288 1.1020 0.1737 0.159 Uiso 1 1 calc R . .
C20A C 0.6238(4) 1.0017(5) 0.1925(2) 0.123(4) Uani 1 1 d . . .
H20A H 0.6045 0.9969 0.1666 0.147 Uiso 1 1 calc R . .
C21A C 0.6384(3) 0.9452(3) 0.22703(15) 0.082(2) Uani 1 1 d . . .
H21A H 0.6290 0.9015 0.2249 0.099 Uiso 1 1 calc R . .
C22A C 0.6201(2) 0.86497(18) 0.32499(10) 0.0196(8) Uani 1 1 d . . .
C23A C 0.5211(2) 0.90552(18) 0.32548(10) 0.0215(9) Uani 1 1 d . . .
C24A C 0.4997(3) 0.97284(19) 0.33269(11) 0.0283(9) Uani 1 1 d . . .
H24A H 0.5493 0.9931 0.3359 0.034 Uiso 1 1 calc R . .
C25A C 0.4065(3) 1.0111(2) 0.33525(12) 0.0374(11) Uani 1 1 d . . .
H25A H 0.3928 1.0574 0.3397 0.045 Uiso 1 1 calc R . .
C26A C 0.3352(3) 0.9820(2) 0.33135(13) 0.0441(12) Uani 1 1 d . . .
H26A H 0.2716 1.0077 0.3336 0.053 Uiso 1 1 calc R . .
C27A C 0.3551(3) 0.9155(2) 0.32415(14) 0.0478(13) Uani 1 1 d . . .
H27A H 0.3050 0.8955 0.3212 0.057 Uiso 1 1 calc R . .
C28A C 0.4476(3) 0.8773(2) 0.32116(12) 0.0326(10) Uani 1 1 d . . .
H28A H 0.4604 0.8315 0.3161 0.039 Uiso 1 1 calc R . .
C29A C 1.1798(3) 0.78149(18) 0.28784(12) 0.0316(10) Uani 1 1 d . . .
H29A H 1.2453 0.7813 0.2920 0.047 Uiso 1 1 calc R . .
H29B H 1.1679 0.7840 0.2587 0.047 Uiso 1 1 calc R . .
H29C H 1.1684 0.7384 0.3045 0.047 Uiso 1 1 calc R . .
C30A C 1.1321(3) 0.90914(19) 0.27498(13) 0.0365(11) Uani 1 1 d . . .
H30A H 1.2002 0.9020 0.2697 0.044 Uiso 1 1 calc R . .
H30B H 1.1121 0.9471 0.2902 0.044 Uiso 1 1 calc R . .
C31A C 1.0775(3) 0.9302(2) 0.23474(13) 0.0429(12) Uani 1 1 d . . .
H31A H 1.0859 0.9754 0.2188 0.052 Uiso 1 1 calc R . .
H31B H 1.1009 0.8942 0.2183 0.052 Uiso 1 1 calc R . .
C32A C 0.9321(3) 1.0065(2) 0.25376(15) 0.0630(16) Uani 1 1 d . . .
H32A H 0.9407 1.0442 0.2312 0.094 Uiso 1 1 calc R . .
H32B H 0.9622 1.0089 0.2789 0.094 Uiso 1 1 calc R . .
H32C H 0.8646 1.0119 0.2581 0.094 Uiso 1 1 calc R . .
C33A C 1.1376(2) 0.83605(18) 0.34483(12) 0.0278(9) Uani 1 1 d . . .
H33A H 1.2065 0.8280 0.3484 0.033 Uiso 1 1 calc R . .
H33B H 1.1209 0.7940 0.3610 0.033 Uiso 1 1 calc R . .
C34A C 1.0881(3) 0.89773(18) 0.36232(13) 0.0310(10) Uani 1 1 d . . .
C35A C 0.9922(3) 0.92890(19) 0.35386(13) 0.0319(10) Uani 1 1 d . . .
C36A C 0.9464(3) 0.98536(19) 0.37226(14) 0.0368(11) Uani 1 1 d . . .
C37A C 0.9986(3) 1.0087(2) 0.39714(14) 0.0438(12) Uani 1 1 d . . .
H37A H 0.9675 1.0468 0.4092 0.053 Uiso 1 1 calc R . .
C38A C 1.0951(3) 0.9786(2) 0.40528(13) 0.0384(11) Uani 1 1 d . . .
C39A C 1.1375(3) 0.92317(19) 0.38757(12) 0.0330(10) Uani 1 1 d . . .
H39A H 1.2030 0.9014 0.3927 0.040 Uiso 1 1 calc R . .
C40A C 0.8423(3) 1.0178(2) 0.36369(15) 0.0519(14) Uani 1 1 d . . .
H40A H 0.8182 1.0510 0.3814 0.078 Uiso 1 1 calc R . .
H40B H 0.8093 0.9810 0.3693 0.078 Uiso 1 1 calc R . .
H40C H 0.8316 1.0428 0.3348 0.078 Uiso 1 1 calc R . .
C41A C 1.1487(3) 1.0084(2) 0.43280(14) 0.0440(12) Uani 1 1 d . . .
C42A C 1.2514(3) 0.9656(2) 0.44083(14) 0.0495(13) Uani 1 1 d . . .
H42A H 1.2539 0.9172 0.4547 0.074 Uiso 1 1 calc R . .
H42B H 1.2826 0.9863 0.4584 0.074 Uiso 1 1 calc R . .
H42C H 1.2836 0.9659 0.4146 0.074 Uiso 1 1 calc R . .
C43A C 1.1462(3) 1.0844(2) 0.41213(15) 0.0555(14) Uani 1 1 d . . .
H43A H 1.1783 1.1038 0.4301 0.083 Uiso 1 1 calc R . .
H43B H 1.0806 1.1126 0.4072 0.083 Uiso 1 1 calc R . .
H43C H 1.1783 1.0854 0.3859 0.083 Uiso 1 1 calc R . .
C44A C 1.1004(4) 1.0068(3) 0.47457(15) 0.0671(16) Uani 1 1 d . . .
H44A H 1.0938 0.9595 0.4860 0.101 Uiso 1 1 calc R . .
H44B H 1.0378 1.0404 0.4708 0.101 Uiso 1 1 calc R . .
H44C H 1.1387 1.0193 0.4936 0.101 Uiso 1 1 calc R . .
C45A C 0.9252(3) 0.9360(3) 0.20538(16) 0.0749(19) Uani 1 1 d . . .
H45A H 0.8589 0.9373 0.2121 0.090 Uiso 1 1 calc R . .
H45B H 0.9248 0.9789 0.1842 0.090 Uiso 1 1 calc R . .
C46A C 0.9674(3) 0.8733(3) 0.18766(14) 0.0610(15) Uani 1 1 d . . .
C47A C 1.0031(3) 0.8064(3) 0.21300(14) 0.0530(14) Uani 1 1 d . . .
C48A C 1.0442(4) 0.7480(4) 0.19546(15) 0.0648(16) Uani 1 1 d . . .
C49A C 1.0451(5) 0.7593(4) 0.15238(19) 0.100(3) Uani 1 1 d . . .
H49A H 1.0715 0.7205 0.1402 0.120 Uiso 1 1 calc R . .
C50A C 1.0089(5) 0.8253(5) 0.12663(18) 0.104(3) Uani 1 1 d . . .
C51A C 0.9717(4) 0.8815(4) 0.14491(17) 0.096(2) Uani 1 1 d . . .
H51A H 0.9483 0.9270 0.1279 0.115 Uiso 1 1 calc R . .
C52A C 1.0880(3) 0.6770(3) 0.22384(16) 0.0671(16) Uani 1 1 d . . .
H52A H 1.1134 0.6421 0.2073 0.101 Uiso 1 1 calc R . .
H52B H 1.0398 0.6625 0.2419 0.101 Uiso 1 1 calc R . .
H52C H 1.1390 0.6808 0.2406 0.101 Uiso 1 1 calc R . .
C53A C 1.0163(8) 0.8350(7) 0.0798(2) 0.176(5) Uani 1 1 d . . .
C54A C 0.9182(8) 0.8823(6) 0.0603(2) 0.218(7) Uani 1 1 d . . .
H54A H 0.9194 0.8881 0.0304 0.327 Uiso 1 1 calc R . .
H54B H 0.9054 0.9284 0.0672 0.327 Uiso 1 1 calc R . .
H54C H 0.8686 0.8600 0.0712 0.327 Uiso 1 1 calc R . .
C55A C 1.0806(6) 0.8807(5) 0.06355(19) 0.196(5) Uani 1 1 d . . .
H55A H 1.1448 0.8569 0.0745 0.294 Uiso 1 1 calc R . .
H55B H 1.0585 0.9254 0.0722 0.294 Uiso 1 1 calc R . .
H55C H 1.0804 0.8896 0.0334 0.294 Uiso 1 1 calc R . .
C56A C 1.0328(9) 0.7704(5) 0.0652(2) 0.217(6) Uani 1 1 d U . .
H56A H 1.0983 0.7427 0.0715 0.326 Uiso 1 1 calc R . .
H56B H 1.0209 0.7817 0.0354 0.326 Uiso 1 1 calc R . .
H56C H 0.9902 0.7433 0.0789 0.326 Uiso 1 1 calc R . .
C57A C 0.6583(3) 0.57741(19) 0.49488(11) 0.0290(9) Uani 1 1 d . . .
H57A H 0.6370 0.6169 0.5085 0.043 Uiso 1 1 calc R . .
H57B H 0.7255 0.5701 0.4891 0.043 Uiso 1 1 calc R . .
H57C H 0.6483 0.5349 0.5129 0.043 Uiso 1 1 calc R . .
C58A C 0.5023(2) 0.60383(18) 0.46526(11) 0.0258(9) Uani 1 1 d . . .
H58A H 0.4955 0.5699 0.4908 0.031 Uiso 1 1 calc R . .
H58B H 0.4681 0.5956 0.4426 0.031 Uiso 1 1 calc R . .
C59A C 0.4603(3) 0.67793(18) 0.47087(11) 0.0278(9) Uani 1 1 d . . .
H59A H 0.3922 0.6855 0.4762 0.033 Uiso 1 1 calc R . .
H59B H 0.4913 0.6851 0.4948 0.033 Uiso 1 1 calc R . .
C60A C 0.3983(2) 0.7392(2) 0.40262(12) 0.0301(10) Uani 1 1 d . . .
H60A H 0.3374 0.7606 0.4134 0.045 Uiso 1 1 calc R . .
H60B H 0.3978 0.6936 0.3974 0.045 Uiso 1 1 calc R . .
H60C H 0.4095 0.7699 0.3769 0.045 Uiso 1 1 calc R . .
C61A C 0.4644(2) 0.79905(18) 0.44338(11) 0.0261(9) Uani 1 1 d . . .
H61A H 0.4767 0.8320 0.4184 0.031 Uiso 1 1 calc R . .
H61B H 0.3984 0.8177 0.4510 0.031 Uiso 1 1 calc R . .
C62A C 0.5288(3) 0.79725(18) 0.47758(11) 0.0250(9) Uani 1 1 d . . .
C63A C 0.6226(3) 0.75556(18) 0.48078(11) 0.0238(9) Uani 1 1 d . . .
C64A C 0.6810(3) 0.75587(19) 0.51361(11) 0.0257(9) Uani 1 1 d . . .
C65A C 0.6429(3) 0.79692(19) 0.54139(11) 0.0321(10) Uani 1 1 d . . .
H65A H 0.6825 0.7967 0.5633 0.039 Uiso 1 1 calc R . .
C66A C 0.5496(3) 0.8388(2) 0.53909(12) 0.0316(10) Uani 1 1 d . . .
C67A C 0.4942(3) 0.83696(18) 0.50690(12) 0.0291(10) Uani 1 1 d . . .
H67A H 0.4301 0.8638 0.5046 0.035 Uiso 1 1 calc R . .
C68A C 0.7816(3) 0.7126(2) 0.51698(12) 0.0341(10) Uani 1 1 d . . .
H68A H 0.8152 0.7242 0.5382 0.051 Uiso 1 1 calc R . .
H68B H 0.8117 0.7226 0.4905 0.051 Uiso 1 1 calc R . .
H68C H 0.7838 0.6627 0.5245 0.051 Uiso 1 1 calc R . .
C69A C 0.5124(3) 0.8840(2) 0.57055(13) 0.0413(11) Uani 1 1 d . . .
C70A C 0.5564(3) 0.9447(2) 0.56294(13) 0.0508(13) Uani 1 1 d . . .
H70A H 0.5328 0.9741 0.5828 0.076 Uiso 1 1 calc R . .
H70B H 0.5399 0.9728 0.5349 0.076 Uiso 1 1 calc R . .
H70C H 0.6251 0.9266 0.5662 0.076 Uiso 1 1 calc R . .
C71A C 0.5368(5) 0.8417(2) 0.61357(14) 0.096(2) Uani 1 1 d . . .
H71A H 0.6055 0.8236 0.6171 0.143 Uiso 1 1 calc R . .
H71B H 0.5083 0.8023 0.6186 0.143 Uiso 1 1 calc R . .
H71C H 0.5126 0.8715 0.6331 0.143 Uiso 1 1 calc R . .
C72A C 0.4055(4) 0.9166(3) 0.56555(19) 0.103(2) Uani 1 1 d . . .
H72A H 0.3858 0.9505 0.5831 0.154 Uiso 1 1 calc R . .
H72B H 0.3731 0.8795 0.5736 0.154 Uiso 1 1 calc R . .
H72C H 0.3894 0.9405 0.5368 0.154 Uiso 1 1 calc R . .
C73A C 0.6397(2) 0.53146(17) 0.43638(11) 0.0241(9) Uani 1 1 d . . .
H73A H 0.6426 0.4880 0.4574 0.029 Uiso 1 1 calc R . .
H73B H 0.7047 0.5300 0.4272 0.029 Uiso 1 1 calc R . .
C74A C 0.5802(2) 0.53288(18) 0.40033(11) 0.0227(9) Uani 1 1 d . . .
C75A C 0.5454(2) 0.59639(18) 0.37043(11) 0.0201(8) Uani 1 1 d . . .
C76A C 0.4892(2) 0.59573(18) 0.33766(11) 0.0219(9) Uani 1 1 d . . .
C77A C 0.4695(2) 0.53330(19) 0.33493(11) 0.0245(9) Uani 1 1 d . . .
H77A H 0.4333 0.5332 0.3119 0.029 Uiso 1 1 calc R . .
C78A C 0.5002(3) 0.47151(19) 0.36428(12) 0.0260(9) Uani 1 1 d . . .
C79A C 0.5560(2) 0.47319(19) 0.39673(12) 0.0248(9) Uani 1 1 d . . .
H79A H 0.5784 0.4315 0.4173 0.030 Uiso 1 1 calc R . .
C80A C 0.4470(3) 0.66264(18) 0.30687(11) 0.0290(9) Uani 1 1 d . . .
H80A H 0.3841 0.6850 0.3155 0.043 Uiso 1 1 calc R . .
H80B H 0.4420 0.6522 0.2799 0.043 Uiso 1 1 calc R . .
H80C H 0.4874 0.6944 0.3051 0.043 Uiso 1 1 calc R . .
C81A C 0.4733(3) 0.40343(19) 0.36354(12) 0.0303(10) Uani 1 1 d . . .
C82A C 0.5622(3) 0.34447(19) 0.36216(13) 0.0424(11) Uani 1 1 d . . .
H82A H 0.6021 0.3366 0.3866 0.064 Uiso 1 1 calc R . .
H82B H 0.5969 0.3575 0.3374 0.064 Uiso 1 1 calc R . .
H82C H 0.5448 0.3014 0.3616 0.064 Uiso 1 1 calc R . .
C83A C 0.4107(3) 0.4134(2) 0.32544(13) 0.0438(12) Uani 1 1 d . . .
H83A H 0.4462 0.4232 0.3005 0.066 Uiso 1 1 calc R . .
H83B H 0.3546 0.4527 0.3251 0.066 Uiso 1 1 calc R . .
H83C H 0.3914 0.3705 0.3265 0.066 Uiso 1 1 calc R . .
C84A C 0.4177(3) 0.3835(2) 0.40177(12) 0.0384(11) Uani 1 1 d . . .
H84A H 0.3981 0.3416 0.4005 0.058 Uiso 1 1 calc R . .
H84B H 0.3619 0.4224 0.4029 0.058 Uiso 1 1 calc R . .
H84C H 0.4577 0.3739 0.4264 0.058 Uiso 1 1 calc R . .
C85A C 0.8878(3) 0.81723(18) 0.40773(12) 0.0283(9) Uani 1 1 d . . .
H85A H 0.9431 0.7960 0.3948 0.034 Uiso 1 1 calc R . .
C86A C 0.8969(3) 0.8499(2) 0.43883(13) 0.0417(11) Uani 1 1 d . . .
H86A H 0.9575 0.8513 0.4467 0.050 Uiso 1 1 calc R . .
C87A C 0.8186(3) 0.8803(2) 0.45845(13) 0.0479(12) Uani 1 1 d . . .
H87A H 0.8245 0.9018 0.4805 0.057 Uiso 1 1 calc R . .
C88A C 0.7324(3) 0.87919(19) 0.44576(12) 0.0348(10) Uani 1 1 d . . .
H88A H 0.6768 0.9013 0.4581 0.042 Uiso 1 1 calc R . .
C89A C 0.7273(3) 0.84532(18) 0.41455(11) 0.0258(9) Uani 1 1 d . . .
H89A H 0.6669 0.8437 0.4065 0.031 Uiso 1 1 calc R . .
C90A C 0.6959(2) 0.70334(17) 0.29629(11) 0.0227(9) Uani 1 1 d . . .
H90A H 0.6564 0.6975 0.3192 0.027 Uiso 1 1 calc R . .
C91A C 0.6720(2) 0.68915(18) 0.26024(11) 0.0242(9) Uani 1 1 d . . .
H91A H 0.6162 0.6749 0.2584 0.029 Uiso 1 1 calc R . .
C92A C 0.7293(3) 0.69554(18) 0.22649(11) 0.0282(9) Uani 1 1 d . . .
H92A H 0.7132 0.6868 0.2012 0.034 Uiso 1 1 calc R . .
C93A C 0.8105(3) 0.71511(19) 0.23093(11) 0.0300(10) Uani 1 1 d . . .
H93A H 0.8523 0.7191 0.2087 0.036 Uiso 1 1 calc R . .
C94A C 0.8303(3) 0.72871(19) 0.26771(11) 0.0299(10) Uani 1 1 d . . .
H94A H 0.8871 0.7412 0.2704 0.036 Uiso 1 1 calc R . .
C1B C -0.0740(3) 0.23455(19) 0.14298(11) 0.0286(9) Uani 1 1 d . . .
C2B C -0.1465(3) 0.28036(18) 0.16265(11) 0.0253(9) Uani 1 1 d . A .
C3B C -0.0899(3) 0.1949(2) 0.11319(13) 0.047(6) Uani 0.388(7) 1 d PG A 1
C4B C -0.1266(4) 0.2268(2) 0.07365(13) 0.043(4) Uani 0.388(7) 1 d PG A 1
H4BA H -0.1422 0.2765 0.0647 0.051 Uiso 0.388(7) 1 calc PR A 1
C5B C -0.1405(4) 0.1861(3) 0.04718(10) 0.070(6) Uani 0.388(7) 1 d PG A 1
H5BA H -0.1656 0.2079 0.0202 0.084 Uiso 0.388(7) 1 calc PR A 1
C6B C -0.1178(4) 0.1135(3) 0.06025(15) 0.117(10) Uani 0.388(7) 1 d PG A 1
H6BA H -0.1273 0.0857 0.0422 0.140 Uiso 0.388(7) 1 calc PR A 1
C7B C -0.0811(4) 0.0816(2) 0.09979(19) 0.103(7) Uani 0.388(7) 1 d PG A 1
H7BA H -0.0655 0.0320 0.1087 0.124 Uiso 0.388(7) 1 calc PR A 1
C8B C -0.0671(3) 0.1223(2) 0.12626(15) 0.089(7) Uani 0.388(7) 1 d PG A 1
H8BA H -0.0420 0.1005 0.1533 0.106 Uiso 0.388(7) 1 calc PR A 1
C3C C -0.1050(3) 0.1873(2) 0.12029(12) 0.028(3) Uani 0.612(7) 1 d PG A 2
C4C C -0.0878(3) 0.1977(3) 0.07843(13) 0.041(2) Uani 0.612(7) 1 d PG A 2
H4CA H -0.0587 0.2333 0.0657 0.050 Uiso 0.612(7) 1 calc PR A 2
C5C C -0.1132(4) 0.1562(3) 0.05517(12) 0.059(3) Uani 0.612(7) 1 d PG A 2
H5CA H -0.1014 0.1633 0.0266 0.071 Uiso 0.612(7) 1 calc PR A 2
C6C C -0.1557(4) 0.1042(3) 0.07377(15) 0.071(3) Uani 0.612(7) 1 d PG A 2
H6CA H -0.1730 0.0758 0.0579 0.085 Uiso 0.612(7) 1 calc PR A 2
C7C C -0.1729(4) 0.0938(2) 0.11564(15) 0.051(2) Uani 0.612(7) 1 d PG A 2
H7CA H -0.2020 0.0582 0.1284 0.061 Uiso 0.612(7) 1 calc PR A 2
C8C C -0.1475(4) 0.1353(2) 0.13889(10) 0.0309(19) Uani 0.612(7) 1 d PG A 2
H8CA H -0.1592 0.1282 0.1675 0.037 Uiso 0.612(7) 1 calc PR A 2
C9B C -0.2481(3) 0.2927(2) 0.15495(12) 0.0278(9) Uani 1 1 d . . .
C10B C -0.3142(12) 0.2732(8) 0.1882(5) 0.036(4) Uani 0.466(12) 1 d P A 1
H10B H -0.2900 0.2504 0.2152 0.043 Uiso 0.466(12) 1 calc PR A 1
C11B C -0.4090(16) 0.2878(10) 0.1798(7) 0.052(5) Uani 0.466(12) 1 d P A 1
H11B H -0.4508 0.2761 0.2008 0.062 Uiso 0.466(12) 1 calc PR A 1
C12B C -0.4410(3) 0.3188(3) 0.14168(19) 0.0678(16) Uani 0.466(12) 1 d P A 1
H12B H -0.5067 0.3286 0.1363 0.081 Uiso 0.466(12) 1 calc PR A 1
C13B C -0.3834(11) 0.3387(9) 0.1079(5) 0.057(3) Uani 0.466(12) 1 d P A 1
H13B H -0.4102 0.3625 0.0814 0.068 Uiso 0.466(12) 1 calc PR A 1
C14B C -0.2856(13) 0.3212(10) 0.1159(5) 0.054(5) Uani 0.466(12) 1 d P A 1
H14B H -0.2448 0.3292 0.0938 0.065 Uiso 0.466(12) 1 calc PR A 1
C10C C -0.2920(11) 0.2493(9) 0.1744(5) 0.075(5) Uani 0.534(12) 1 d P A 2
H10C H -0.2576 0.2083 0.1932 0.090 Uiso 0.534(12) 1 calc PR A 2
C11C C -0.3885(13) 0.2603(11) 0.1689(6) 0.090(6) Uani 0.534(12) 1 d P A 2
H11C H -0.4187 0.2272 0.1840 0.109 Uiso 0.534(12) 1 calc PR A 2
C12C C -0.4410(3) 0.3188(3) 0.14168(19) 0.0678(16) Uani 0.534(12) 1 d P A 2
H12C H -0.5063 0.3257 0.1367 0.081 Uiso 0.534(12) 1 calc PR A 2
C13C C -0.3957(10) 0.3649(9) 0.1228(4) 0.057(3) Uani 0.534(12) 1 d P A 2
H13C H -0.4304 0.4082 0.1061 0.068 Uiso 0.534(12) 1 calc PR A 2
C14C C -0.2980(10) 0.3507(7) 0.1271(4) 0.044(4) Uani 0.534(12) 1 d P A 2
H14C H -0.2658 0.3814 0.1107 0.053 Uiso 0.534(12) 1 calc PR A 2
C15B C 0.1937(3) 0.28737(18) 0.22435(11) 0.0226(9) Uani 1 1 d . . .
C16B C 0.1208(3) 0.32646(18) 0.24733(11) 0.0230(9) Uani 1 1 d . . .
C17B C 0.2946(3) 0.2658(2) 0.23679(11) 0.0268(9) Uani 1 1 d . . .
C18B C 0.3410(3) 0.3117(2) 0.24537(15) 0.0526(13) Uani 1 1 d . . .
H18B H 0.3097 0.3603 0.2411 0.063 Uiso 1 1 calc R . .
C19B C 0.4342(3) 0.2866(3) 0.26044(18) 0.0760(18) Uani 1 1 d . . .
H19B H 0.4662 0.3185 0.2662 0.091 Uiso 1 1 calc R . .
C20B C 0.4796(3) 0.2168(3) 0.26697(16) 0.0657(15) Uani 1 1 d . . .
H20B H 0.5426 0.2003 0.2778 0.079 Uiso 1 1 calc R . .
C21B C 0.4356(3) 0.1708(2) 0.25817(13) 0.0461(12) Uani 1 1 d . . .
H21B H 0.4675 0.1223 0.2624 0.055 Uiso 1 1 calc R . .
C22B C 0.3443(3) 0.1954(2) 0.24312(12) 0.0352(10) Uani 1 1 d . . .
H22B H 0.3139 0.1630 0.2368 0.042 Uiso 1 1 calc R . .
C23B C 0.1414(3) 0.3495(2) 0.28446(12) 0.0306(10) Uani 1 1 d . . .
C24B C 0.1267(3) 0.4212(3) 0.28249(15) 0.0475(12) Uani 1 1 d . . .
H24B H 0.1046 0.4537 0.2574 0.057 Uiso 1 1 calc R . .
C25B C 0.1434(3) 0.4454(4) 0.3157(2) 0.0748(19) Uani 1 1 d . . .
H25B H 0.1320 0.4943 0.3138 0.090 Uiso 1 1 calc R . .
C26B C 0.1757(4) 0.4001(5) 0.3507(2) 0.091(3) Uani 1 1 d . . .
H26B H 0.1882 0.4177 0.3734 0.109 Uiso 1 1 calc R . .
C27B C 0.1919(4) 0.3290(4) 0.35546(16) 0.088(2) Uani 1 1 d . . .
H27B H 0.2149 0.2977 0.3809 0.105 Uiso 1 1 calc R . .
C28B C 0.1728(3) 0.3033(3) 0.32060(14) 0.0613(15) Uani 1 1 d . . .
H28B H 0.1822 0.2544 0.3228 0.074 Uiso 1 1 calc R . .
C29B C 0.1513(3) 0.1716(2) 0.04429(12) 0.0484(12) Uani 1 1 d . . .
H29D H 0.1706 0.2140 0.0320 0.073 Uiso 1 1 calc R . .
H29E H 0.0853 0.1847 0.0522 0.073 Uiso 1 1 calc R . .
H29F H 0.1581 0.1419 0.0243 0.073 Uiso 1 1 calc R . .
C30B C 0.3115(3) 0.1141(2) 0.06955(14) 0.0509(13) Uani 1 1 d . . .
H30C H 0.3157 0.1013 0.0425 0.061 Uiso 1 1 calc R . .
H30D H 0.3481 0.0730 0.0900 0.061 Uiso 1 1 calc R . .
C31B C 0.3530(3) 0.1755(2) 0.06719(12) 0.0478(12) Uani 1 1 d . . .
H31C H 0.4206 0.1618 0.0605 0.057 Uiso 1 1 calc R . .
H31D H 0.3201 0.2154 0.0452 0.057 Uiso 1 1 calc R . .
C32B C 0.4204(3) 0.1508(2) 0.13620(12) 0.0447(12) Uani 1 1 d . . .
H32D H 0.4205 0.1017 0.1391 0.067 Uiso 1 1 calc R . .
H32E H 0.4110 0.1631 0.1631 0.067 Uiso 1 1 calc R . .
H32F H 0.4809 0.1573 0.1255 0.067 Uiso 1 1 calc R . .
C33B C -0.3723(3) 0.41811(19) 0.23943(12) 0.0332(10) Uani 1 1 d . . .
H33C H -0.3688 0.3976 0.2690 0.050 Uiso 1 1 calc R . .
H33D H -0.3548 0.3805 0.2243 0.050 Uiso 1 1 calc R . .
H33E H -0.4367 0.4466 0.2314 0.050 Uiso 1 1 calc R . .
C34B C -0.3290(3) 0.51670(18) 0.25569(11) 0.0286(9) Uani 1 1 d . . .
H34A H -0.3978 0.5307 0.2597 0.034 Uiso 1 1 calc R . .
H34B H -0.3099 0.5590 0.2415 0.034 Uiso 1 1 calc R . .
C35B C -0.2782(2) 0.48731(19) 0.29707(11) 0.0255(9) Uani 1 1 d . . .
H35A H -0.2907 0.5241 0.3133 0.031 Uiso 1 1 calc R . .
H35B H -0.3017 0.4479 0.3125 0.031 Uiso 1 1 calc R . .
C36B C -0.1338(3) 0.52320(18) 0.28229(12) 0.0283(9) Uani 1 1 d . . .
H36A H -0.1440 0.5463 0.3056 0.042 Uiso 1 1 calc R . .
H36B H -0.1644 0.5566 0.2575 0.042 Uiso 1 1 calc R . .
H36C H -0.0660 0.5068 0.2780 0.042 Uiso 1 1 calc R . .
C37B C 0.1790(3) 0.0676(2) 0.09865(13) 0.0458(12) Uani 1 1 d . . .
H37B H 0.1144 0.0821 0.1089 0.055 Uiso 1 1 calc R . .
H37C H 0.1761 0.0433 0.0762 0.055 Uiso 1 1 calc R . .
C38B C 0.2417(3) 0.0173(2) 0.13286(13) 0.0446(12) Uani 1 1 d . . .
C39B C 0.2760(3) 0.0418(2) 0.16366(12) 0.0357(10) Uani 1 1 d . A .
C40B C 0.3369(3) -0.0061(2) 0.19453(12) 0.0344(10) Uani 1 1 d . . .
C41B C 0.3603(3) -0.0776(2) 0.19435(14) 0.0438(12) Uani 1 1 d . . .
H41B H 0.4011 -0.1100 0.2155 0.053 Uiso 1 1 calc R . .
C42B C 0.3257(3) -0.1030(2) 0.16410(14) 0.0471(12) Uani 1 1 d . . .
C43B C 0.2676(3) -0.0543(2) 0.13330(14) 0.0484(12) Uani 1 1 d . . .
H43D H 0.2447 -0.0700 0.1119 0.058 Uiso 1 1 calc R . .
C44B C 0.3780(3) 0.0195(2) 0.22649(12) 0.0371(11) Uani 1 1 d . . .
H44D H 0.4136 0.0524 0.2131 0.056 Uiso 1 1 calc R . .
H44E H 0.4203 -0.0204 0.2451 0.056 Uiso 1 1 calc R . .
H44F H 0.3271 0.0434 0.2422 0.056 Uiso 1 1 calc R . .
C45B C 0.3554(5) -0.1823(3) 0.1642(2) 0.1089(19) Uani 1 1 d . . .
C46B C 0.4434(7) -0.2207(3) 0.1872(3) 0.205(6) Uani 1 1 d U . .
H46A H 0.4303 -0.2339 0.2165 0.308 Uiso 1 1 calc R . .
H46B H 0.4868 -0.1909 0.1836 0.308 Uiso 1 1 calc R . .
H46C H 0.4723 -0.2631 0.1770 0.308 Uiso 1 1 calc R . .
C47B C 0.3704(5) -0.1923(3) 0.1208(2) 0.107(2) Uani 1 1 d . . .
H47A H 0.4256 -0.1769 0.1099 0.161 Uiso 1 1 calc R . .
H47B H 0.3146 -0.1645 0.1037 0.161 Uiso 1 1 calc R . .
H47C H 0.3807 -0.2420 0.1207 0.161 Uiso 1 1 calc R . .
C48B C 0.2723(4) -0.2096(3) 0.1768(2) 0.1089(19) Uani 1 1 d . . .
H48A H 0.2777 -0.2520 0.1663 0.163 Uiso 1 1 calc R . .
H48B H 0.2146 -0.1739 0.1654 0.163 Uiso 1 1 calc R . .
H48C H 0.2699 -0.2210 0.2068 0.163 Uiso 1 1 calc R . .
C49B C 0.3541(3) 0.2690(2) 0.10211(12) 0.0382(11) Uani 1 1 d . . .
H49B H 0.4200 0.2680 0.0946 0.046 Uiso 1 1 calc R . .
H49C H 0.3434 0.2830 0.1289 0.046 Uiso 1 1 calc R . .
C50B C 0.2887(3) 0.3240(2) 0.07006(12) 0.0364(10) Uani 1 1 d . . .
C51B C 0.1962(3) 0.3220(2) 0.06448(12) 0.0330(10) Uani 1 1 d . A .
C52B C 0.1388(3) 0.3740(2) 0.03374(12) 0.0333(10) Uani 1 1 d . . .
C53B C 0.1749(3) 0.4273(2) 0.01099(12) 0.0410(11) Uani 1 1 d . . .
H53B H 0.1356 0.4623 -0.0097 0.049 Uiso 1 1 calc R . .
C54B C 0.2663(3) 0.4314(2) 0.01733(13) 0.0417(11) Uani 1 1 d . . .
C55B C 0.3220(3) 0.3780(2) 0.04651(13) 0.0425(11) Uani 1 1 d . . .
H55D H 0.3854 0.3781 0.0507 0.051 Uiso 1 1 calc R . .
C56B C 0.0395(3) 0.3720(2) 0.02695(12) 0.0395(11) Uani 1 1 d . . .
H56D H 0.0046 0.4164 0.0093 0.059 Uiso 1 1 calc R . .
H56E H 0.0087 0.3648 0.0535 0.059 Uiso 1 1 calc R . .
H56F H 0.0403 0.3333 0.0137 0.059 Uiso 1 1 calc R . .
C57B C 0.3029(3) 0.4917(2) -0.00772(14) 0.0510(12) Uani 1 1 d . . .
C58B C 0.2255(4) 0.5598(2) -0.01859(16) 0.0705(16) Uani 1 1 d . . .
H58C H 0.1807 0.5557 -0.0384 0.106 Uiso 1 1 calc R . .
H58D H 0.2531 0.5983 -0.0308 0.106 Uiso 1 1 calc R . .
H58E H 0.1925 0.5695 0.0064 0.106 Uiso 1 1 calc R . .
C59B C 0.3453(4) 0.4714(3) -0.04688(17) 0.095(2) Uani 1 1 d . . .
H59C H 0.3952 0.4273 -0.0398 0.143 Uiso 1 1 calc R . .
H59D H 0.3718 0.5084 -0.0624 0.143 Uiso 1 1 calc R . .
H59E H 0.2961 0.4653 -0.0636 0.143 Uiso 1 1 calc R . .
C60B C 0.3782(5) 0.5046(3) 0.0162(2) 0.117(3) Uani 1 1 d . . .
H60D H 0.3513 0.5199 0.0409 0.176 Uiso 1 1 calc R . .
H60E H 0.4035 0.5410 -0.0009 0.176 Uiso 1 1 calc R . .
H60F H 0.4289 0.4611 0.0241 0.176 Uiso 1 1 calc R . .
C61B C -0.1264(3) 0.41613(18) 0.32972(11) 0.0252(9) Uani 1 1 d . . .
H61C H -0.1336 0.4443 0.3509 0.030 Uiso 1 1 calc R . .
H61D H -0.0582 0.4004 0.3245 0.030 Uiso 1 1 calc R . .
C62B C -0.1609(2) 0.35207(17) 0.34693(11) 0.0219(9) Uani 1 1 d . . .
C63B C -0.1915(2) 0.31614(18) 0.32128(11) 0.0214(8) Uani 1 1 d . A .
C64B C -0.2214(2) 0.25611(18) 0.33942(11) 0.0227(9) Uani 1 1 d . . .
C65B C -0.2156(2) 0.23279(19) 0.38180(12) 0.0279(9) Uani 1 1 d . . .
H65B H -0.2331 0.1911 0.3936 0.034 Uiso 1 1 calc R . .
C66B C -0.1849(3) 0.26813(19) 0.40807(12) 0.0301(10) Uani 1 1 d . . .
C67B C -0.1583(2) 0.32806(18) 0.38928(11) 0.0267(9) Uani 1 1 d . . .
H67B H -0.1377 0.3536 0.4061 0.032 Uiso 1 1 calc R . .
C68B C -0.2613(3) 0.22009(18) 0.31251(11) 0.0279(9) Uani 1 1 d . . .
H68D H -0.2802 0.1804 0.3296 0.042 Uiso 1 1 calc R . .
H68E H -0.2134 0.2031 0.2934 0.042 Uiso 1 1 calc R . .
H68F H -0.3164 0.2533 0.2969 0.042 Uiso 1 1 calc R . .
C69B C -0.1795(3) 0.2427(2) 0.45512(12) 0.0369(11) Uani 1 1 d . . .
C70B C -0.2102(4) 0.3044(2) 0.47612(13) 0.0601(15) Uani 1 1 d . . .
H70D H -0.2095 0.2868 0.5060 0.090 Uiso 1 1 calc R . .
H70E H -0.2742 0.3320 0.4665 0.090 Uiso 1 1 calc R . .
H70F H -0.1668 0.3340 0.4694 0.090 Uiso 1 1 calc R . .
C71B C -0.2453(5) 0.1968(3) 0.47000(15) 0.106(3) Uani 1 1 d . . .
H71D H -0.2233 0.1528 0.4606 0.160 Uiso 1 1 calc R . .
H71E H -0.3092 0.2214 0.4589 0.160 Uiso 1 1 calc R . .
H71F H -0.2460 0.1865 0.5001 0.160 Uiso 1 1 calc R . .
C72B C -0.0785(4) 0.2035(3) 0.46821(16) 0.116(3) Uani 1 1 d . . .
H72D H -0.0738 0.1882 0.4982 0.173 Uiso 1 1 calc R . .
H72E H -0.0376 0.2346 0.4590 0.173 Uiso 1 1 calc R . .
H72F H -0.0586 0.1625 0.4559 0.173 Uiso 1 1 calc R . .
C73B C -0.3237(3) 0.4983(2) 0.18510(11) 0.0305(10) Uani 1 1 d . . .
H73C H -0.3915 0.5231 0.1807 0.037 Uiso 1 1 calc R . .
H73D H -0.3094 0.4616 0.1688 0.037 Uiso 1 1 calc R . .
C74B C -0.2674(3) 0.54982(18) 0.16877(11) 0.0251(9) Uani 1 1 d . . .
C75B C -0.1739(3) 0.53649(19) 0.18117(10) 0.0240(9) Uani 1 1 d . A .
C76B C -0.1228(3) 0.58555(19) 0.16463(11) 0.0276(9) Uani 1 1 d . . .
C77B C -0.1662(3) 0.64456(19) 0.13532(12) 0.0322(10) Uani 1 1 d . . .
H77B H -0.1314 0.6773 0.1243 0.039 Uiso 1 1 calc R . .
C78B C -0.2585(3) 0.65813(19) 0.12128(11) 0.0328(10) Uani 1 1 d . . .
C79B C -0.3083(3) 0.61020(19) 0.13892(11) 0.0298(10) Uani 1 1 d . . .
H79B H -0.3721 0.6187 0.1304 0.036 Uiso 1 1 calc R . .
C80B C -0.0221(3) 0.5713(2) 0.17867(12) 0.0348(10) Uani 1 1 d . . .
H80D H 0.0063 0.6061 0.1618 0.052 Uiso 1 1 calc R . .
H80E H 0.0132 0.5242 0.1758 0.052 Uiso 1 1 calc R . .
H80F H -0.0202 0.5742 0.2076 0.052 Uiso 1 1 calc R . .
C81B C -0.3025(3) 0.7250(2) 0.08820(12) 0.0432(12) Uani 1 1 d . . .
C82B C -0.3073(4) 0.7899(2) 0.10594(15) 0.0744(18) Uani 1 1 d . . .
H82D H -0.3328 0.8326 0.0848 0.112 Uiso 1 1 calc R . .
H82E H -0.2438 0.7887 0.1145 0.112 Uiso 1 1 calc R . .
H82F H -0.3483 0.7895 0.1297 0.112 Uiso 1 1 calc R . .
C83B C -0.3997(3) 0.7280(2) 0.07361(15) 0.0663(16) Uani 1 1 d . . .
H83D H -0.3961 0.6876 0.0615 0.100 Uiso 1 1 calc R . .
H83E H -0.4242 0.7715 0.0529 0.100 Uiso 1 1 calc R . .
H83F H -0.4418 0.7268 0.0970 0.100 Uiso 1 1 calc R . .
C84B C -0.2389(4) 0.7266(3) 0.05034(13) 0.0680(16) Uani 1 1 d . . .
H84D H -0.2370 0.6862 0.0385 0.102 Uiso 1 1 calc R . .
H84E H -0.1750 0.7246 0.0588 0.102 Uiso 1 1 calc R . .
H84F H -0.2645 0.7700 0.0298 0.102 Uiso 1 1 calc R . .
C85B C -0.0201(2) 0.20594(19) 0.26807(12) 0.0259(9) Uani 1 1 d . . .
H85B H -0.0710 0.2462 0.2684 0.031 Uiso 1 1 calc R . .
C86B C -0.0048(3) 0.15122(19) 0.30168(12) 0.0340(10) Uani 1 1 d . . .
H86B H -0.0441 0.1540 0.3248 0.041 Uiso 1 1 calc R . .
C87B C 0.0685(3) 0.0916(2) 0.30172(14) 0.0421(12) Uani 1 1 d . . .
H87B H 0.0816 0.0533 0.3249 0.050 Uiso 1 1 calc R . .
C88B C 0.1215(3) 0.0898(2) 0.26710(13) 0.0359(11) Uani 1 1 d . . .
H88B H 0.1712 0.0493 0.2658 0.043 Uiso 1 1 calc R . .
C89B C 0.1027(3) 0.14639(19) 0.23432(12) 0.0279(9) Uani 1 1 d . . .
H89B H 0.1399 0.1437 0.2106 0.033 Uiso 1 1 calc R . .
C90B C -0.0633(3) 0.4267(2) 0.12959(11) 0.0321(10) Uani 1 1 d . . .
H90B H -0.1207 0.4159 0.1381 0.039 Uiso 1 1 calc R . .
C91B C -0.0680(3) 0.4887(2) 0.10125(12) 0.0360(11) Uani 1 1 d . . .
H91B H -0.1273 0.5192 0.0907 0.043 Uiso 1 1 calc R . .
C92B C 0.0140(3) 0.5059(2) 0.08843(12) 0.0382(11) Uani 1 1 d . . .
H92B H 0.0125 0.5481 0.0690 0.046 Uiso 1 1 calc R . .
C93B C 0.0983(3) 0.4600(2) 0.10461(12) 0.0361(10) Uani 1 1 d . . .
H93B H 0.1563 0.4704 0.0967 0.043 Uiso 1 1 calc R . .
C94B C 0.0974(3) 0.3986(2) 0.13265(12) 0.0320(10) Uani 1 1 d . . .
H94B H 0.1562 0.3672 0.1432 0.038 Uiso 1 1 calc R . .
Fe1A Fe 0.79042(3) 0.76623(3) 0.348099(15) 0.01859(13) Uani 1 1 d . . .
Fe1B Fe 0.02328(4) 0.29179(3) 0.189655(16) 0.02333(14) Uani 1 1 d . . .
N1A N 0.92560(19) 0.73147(15) 0.34767(8) 0.0197(7) Uani 1 1 d . . .
N2A N 0.80565(19) 0.67523(14) 0.38472(8) 0.0190(7) Uani 1 1 d . . .
N3A N 0.65530(19) 0.80263(14) 0.34877(8) 0.0190(7) Uani 1 1 d . . .
N4A N 0.7766(2) 0.85292(15) 0.30761(9) 0.0222(7) Uani 1 1 d . . .
N5A N 1.1157(2) 0.84303(14) 0.30038(10) 0.0272(8) Uani 1 1 d . . .
N6A N 0.9758(2) 0.93728(18) 0.24326(11) 0.0466(10) Uani 1 1 d . . .
N7A N 0.60356(19) 0.59315(14) 0.45555(9) 0.0216(7) Uani 1 1 d . . .
N8A N 0.4742(2) 0.72900(14) 0.43307(9) 0.0234(7) Uani 1 1 d . . .
N9A N 0.8033(2) 0.81427(14) 0.39482(8) 0.0209(7) Uani 1 1 d . . .
N10A N 0.7729(2) 0.72516(14) 0.30040(9) 0.0225(7) Uani 1 1 d . . .
N1B N 0.0123(2) 0.23557(15) 0.15085(9) 0.0287(8) Uani 1 1 d . A .
N2B N -0.1126(2) 0.31149(15) 0.18687(9) 0.0259(7) Uani 1 1 d . A .
N3B N 0.0348(2) 0.33723(14) 0.23376(8) 0.0202(7) Uani 1 1 d . A .
N4B N 0.1592(2) 0.26991(14) 0.19351(9) 0.0239(7) Uani 1 1 d . A .
N5B N 0.2120(2) 0.13213(18) 0.08149(10) 0.0402(9) Uani 1 1 d . . .
N6B N 0.3427(2) 0.19682(17) 0.10726(10) 0.0385(9) Uani 1 1 d . . .
N7B N -0.3061(2) 0.46318(15) 0.22968(9) 0.0245(7) Uani 1 1 d . . .
N8B N -0.1750(2) 0.46235(14) 0.29110(9) 0.0219(7) Uani 1 1 d . . .
N9B N 0.0338(2) 0.20562(15) 0.23434(9) 0.0237(7) Uani 1 1 d . A .
N10B N 0.0183(2) 0.38056(15) 0.14586(9) 0.0265(8) Uani 1 1 d . A .
O1A O 0.98924(15) 0.76691(11) 0.33180(7) 0.0224(6) Uani 1 1 d . . .
O2A O 0.73651(15) 0.64432(11) 0.39899(7) 0.0205(6) Uani 1 1 d . . .
O3A O 0.59383(15) 0.77595(11) 0.37445(7) 0.0207(6) Uani 1 1 d . . .
O4A O 0.84135(17) 0.87018(13) 0.28070(8) 0.0334(7) Uani 1 1 d . . .
O5A O 0.94258(17) 0.90731(12) 0.32904(8) 0.0319(7) Uani 1 1 d . . .
O6A O 1.00244(18) 0.79615(14) 0.25378(8) 0.0371(7) Uani 1 1 d . . .
O7A O 0.65951(16) 0.71639(12) 0.45378(7) 0.0235(6) Uani 1 1 d . . .
O8A O 0.56303(16) 0.65600(11) 0.37394(7) 0.0215(6) Uani 1 1 d . . .
O1B O 0.08137(18) 0.18771(13) 0.13701(7) 0.0329(7) Uani 1 1 d . . .
O2B O -0.17757(16) 0.35979(12) 0.20206(7) 0.0255(6) Uani 1 1 d . . .
O3B O -0.03411(16) 0.36545(12) 0.25747(7) 0.0232(6) Uani 1 1 d . . .
O4B O 0.22303(17) 0.23903(12) 0.16862(7) 0.0280(6) Uani 1 1 d . . .
O5B O 0.25421(18) 0.11040(13) 0.16354(8) 0.0356(7) Uani 1 1 d . . .
O6B O 0.15998(18) 0.27378(13) 0.08780(7) 0.0326(7) Uani 1 1 d . . .
O7B O -0.19842(17) 0.33832(12) 0.28037(7) 0.0256(6) Uani 1 1 d . . .
O8B O -0.12846(16) 0.47796(12) 0.20796(7) 0.0244(6) Uani 1 1 d . . .

loop_
_atom_site_aniso_label
_atom_site_aniso_U_11
_atom_site_aniso_U_22
_atom_site_aniso_U_33
_atom_site_aniso_U_23
_atom_site_aniso_U_13
_atom_site_aniso_U_12
C2A 0.050 0.050 0.050 0.000 0.000 0.000
Al1A 0.0194(6) 0.0307(7) 0.0302(7) 0.0030(6) 0.0065(5) -0.0058(5)
Al2A 0.0191(6) 0.0218(6) 0.0208(6) -0.0061(5) 0.0055(5) -0.0071(5)
Al1B 0.0350(8) 0.0370(7) 0.0245(7) -0.0136(6) -0.0030(5) 0.0013(6)
Al2B 0.0222(6) 0.0236(6) 0.0231(6) -0.0051(5) 0.0006(5) -0.0075(5)
C1A 0.019(2) 0.016(2) 0.021(2) -0.0053(17) 0.0009(16) -0.0026(16)
C3A 0.024(2) 0.026(2) 0.029(2) -0.0091(18) 0.0028(17) -0.0055(18)
C4A 0.027(2) 0.027(2) 0.039(3) -0.011(2) 0.0113(19) -0.0076(19)
C5A 0.015(2) 0.025(2) 0.049(3) -0.003(2) -0.0013(19) -0.0041(17)
C6A 0.032(3) 0.036(2) 0.030(2) -0.001(2) -0.0063(19) -0.010(2)
C7A 0.022(2) 0.032(2) 0.026(2) -0.0058(18) 0.0030(17) -0.0071(18)
C8A 0.022(2) 0.0084(18) 0.032(2) -0.0037(17) 0.0069(17) -0.0071(16)
C9A 0.019(2) 0.0149(19) 0.024(2) -0.0016(17) -0.0007(16) -0.0070(16)
C10A 0.022(2) 0.028(2) 0.028(2) -0.0066(19) 0.0038(17) -0.0102(18)
C11A 0.031(2) 0.019(2) 0.038(3) -0.0057(19) -0.0024(19) -0.0060(18)
C12A 0.036(3) 0.023(2) 0.040(3) 0.006(2) -0.005(2) -0.012(2)
C13A 0.035(3) 0.035(3) 0.028(2) -0.002(2) 0.0057(19) -0.013(2)
C14A 0.030(2) 0.023(2) 0.029(2) -0.0057(19) 0.0038(18) -0.0084(18)
C15A 0.016(2) 0.029(2) 0.022(2) -0.0005(18) 0.0032(16) -0.0052(18)
C16A 0.013(2) 0.064(3) 0.040(3) 0.019(3) 0.008(2) 0.003(2)
C17A 0.040(3) 0.034(3) 0.095(4) 0.033(3) 0.026(3) 0.001(2)
C18A 0.040(4) 0.059(4) 0.159(7) 0.057(5) 0.033(4) 0.009(3)
C19A 0.022(4) 0.208(10) 0.089(6) 0.088(8) 0.005(4) 0.000(5)
C20A 0.039(4) 0.202(9) 0.075(5) 0.058(7) -0.005(3) -0.015(5)
C21A 0.042(3) 0.142(6) 0.033(3) 0.030(4) -0.004(2) -0.013(3)
C22A 0.020(2) 0.021(2) 0.018(2) -0.0029(17) 0.0019(16) -0.0081(17)
C23A 0.019(2) 0.024(2) 0.020(2) -0.0015(17) 0.0019(16) -0.0055(17)
C24A 0.027(2) 0.032(2) 0.024(2) -0.0047(19) -0.0005(17) -0.0079(19)
C25A 0.037(3) 0.037(3) 0.028(2) -0.007(2) 0.002(2) 0.006(2)
C26A 0.027(3) 0.045(3) 0.043(3) 0.004(2) 0.008(2) 0.006(2)
C27A 0.022(3) 0.055(3) 0.058(3) 0.017(3) -0.006(2) -0.018(2)
C28A 0.027(2) 0.031(2) 0.040(3) 0.001(2) -0.0074(19) -0.013(2)
C29A 0.022(2) 0.028(2) 0.045(3) -0.012(2) 0.0073(19) -0.0061(18)
C30A 0.027(2) 0.028(2) 0.052(3) -0.001(2) 0.018(2) -0.0115(19)
C31A 0.034(3) 0.039(3) 0.046(3) 0.009(2) 0.020(2) -0.011(2)
C32A 0.042(3) 0.035(3) 0.083(4) 0.029(3) 0.024(3) 0.003(2)
C33A 0.018(2) 0.025(2) 0.041(3) -0.0060(19) 0.0040(18) -0.0080(17)
C34A 0.025(2) 0.019(2) 0.048(3) -0.005(2) 0.0151(19) -0.0073(18)
C35A 0.028(3) 0.020(2) 0.046(3) -0.002(2) 0.015(2) -0.0102(19)
C36A 0.029(3) 0.022(2) 0.058(3) -0.007(2) 0.018(2) -0.008(2)
C37A 0.046(3) 0.026(2) 0.067(3) -0.020(2) 0.030(2) -0.017(2)
C38A 0.039(3) 0.028(2) 0.054(3) -0.011(2) 0.024(2) -0.021(2)
C39A 0.029(2) 0.023(2) 0.049(3) -0.009(2) 0.017(2) -0.0118(19)
C40A 0.038(3) 0.029(2) 0.084(4) -0.011(2) 0.030(3) -0.004(2)
C41A 0.048(3) 0.039(3) 0.061(3) -0.025(2) 0.030(2) -0.031(2)
C42A 0.069(4) 0.044(3) 0.048(3) -0.013(2) 0.020(2) -0.036(3)
C43A 0.058(3) 0.043(3) 0.081(4) -0.027(3) 0.017(3) -0.031(2)
C44A 0.085(4) 0.067(3) 0.071(4) -0.037(3) 0.046(3) -0.046(3)
C45A 0.032(3) 0.106(5) 0.054(4) 0.035(3) 0.008(3) -0.008(3)
C46A 0.040(3) 0.121(5) 0.026(3) 0.000(3) 0.006(2) -0.043(3)
C47A 0.038(3) 0.107(4) 0.027(3) -0.014(3) 0.010(2) -0.043(3)
C48A 0.060(4) 0.132(5) 0.037(3) -0.044(4) 0.026(3) -0.069(4)
C49A 0.118(6) 0.189(8) 0.054(4) -0.063(5) 0.047(4) -0.118(6)
C50A 0.114(6) 0.216(9) 0.023(3) -0.017(5) 0.017(3) -0.124(6)
C51A 0.069(4) 0.198(8) 0.035(4) 0.002(4) 0.009(3) -0.086(5)
C52A 0.060(4) 0.099(4) 0.074(4) -0.061(4) 0.033(3) -0.044(3)
C53A 0.210(10) 0.389(15) 0.029(4) -0.050(7) 0.032(5) -0.248(11)
C54A 0.321(15) 0.366(17) 0.045(5) 0.009(7) -0.029(7) -0.266(14)
C55A 0.262(11) 0.397(14) 0.049(4) -0.080(6) 0.081(6) -0.274(11)
C56A 0.457(19) 0.210(11) 0.037(5) -0.064(6) 0.064(7) -0.155(12)
C57A 0.034(2) 0.032(2) 0.020(2) -0.0024(18) 0.0025(18) -0.0111(19)
C58A 0.025(2) 0.029(2) 0.027(2) -0.0065(18) 0.0099(17) -0.0138(18)
C59A 0.025(2) 0.030(2) 0.033(2) -0.0091(19) 0.0116(18) -0.0137(18)
C60A 0.014(2) 0.039(2) 0.038(3) -0.016(2) 0.0057(18) -0.0053(18)
C61A 0.021(2) 0.027(2) 0.032(2) -0.0097(18) 0.0100(17) -0.0078(18)
C62A 0.032(2) 0.023(2) 0.024(2) -0.0061(18) 0.0092(18) -0.0147(19)
C63A 0.031(2) 0.024(2) 0.020(2) -0.0046(18) 0.0102(17) -0.0148(19)
C64A 0.030(2) 0.029(2) 0.022(2) -0.0057(18) 0.0012(17) -0.0135(19)
C65A 0.050(3) 0.034(2) 0.019(2) -0.0077(19) 0.0020(19) -0.022(2)
C66A 0.045(3) 0.030(2) 0.029(2) -0.0141(19) 0.015(2) -0.020(2)
C67A 0.033(2) 0.024(2) 0.033(2) -0.0098(19) 0.0160(19) -0.0127(19)
C68A 0.042(3) 0.039(2) 0.025(2) -0.013(2) -0.0040(19) -0.013(2)
C69A 0.050(3) 0.045(3) 0.042(3) -0.025(2) 0.020(2) -0.024(2)
C70A 0.090(4) 0.035(3) 0.031(3) -0.012(2) 0.008(2) -0.021(3)
C71A 0.217(8) 0.044(3) 0.041(3) -0.024(3) 0.060(4) -0.056(4)
C72A 0.058(4) 0.162(6) 0.135(6) -0.130(5) 0.037(4) -0.032(4)
C73A 0.026(2) 0.019(2) 0.027(2) -0.0047(17) 0.0063(17) -0.0076(17)
C74A 0.017(2) 0.027(2) 0.026(2) -0.0086(18) 0.0042(16) -0.0071(17)
C75A 0.015(2) 0.025(2) 0.025(2) -0.0123(18) 0.0087(16) -0.0079(17)
C76A 0.017(2) 0.027(2) 0.024(2) -0.0112(18) 0.0094(16) -0.0076(17)
C77A 0.018(2) 0.032(2) 0.026(2) -0.0116(19) 0.0056(17) -0.0087(18)
C78A 0.023(2) 0.026(2) 0.032(2) -0.013(2) 0.0100(18) -0.0075(18)
C79A 0.018(2) 0.024(2) 0.032(2) -0.0095(18) 0.0083(17) -0.0046(17)
C80A 0.026(2) 0.034(2) 0.028(2) -0.0094(19) -0.0037(17) -0.0066(19)
C81A 0.027(2) 0.032(2) 0.040(3) -0.016(2) 0.0058(19) -0.0157(19)
C82A 0.046(3) 0.027(2) 0.056(3) -0.015(2) 0.011(2) -0.009(2)
C83A 0.058(3) 0.036(3) 0.052(3) -0.021(2) 0.004(2) -0.027(2)
C84A 0.044(3) 0.037(2) 0.043(3) -0.013(2) 0.009(2) -0.023(2)
C85A 0.026(2) 0.029(2) 0.034(2) -0.0091(19) 0.0019(18) -0.0123(19)
C86A 0.038(3) 0.057(3) 0.043(3) -0.021(2) 0.001(2) -0.026(2)
C87A 0.060(3) 0.058(3) 0.045(3) -0.034(2) 0.014(2) -0.032(3)
C88A 0.052(3) 0.029(2) 0.030(2) -0.015(2) 0.016(2) -0.017(2)
C89A 0.032(2) 0.023(2) 0.025(2) -0.0067(18) 0.0031(18) -0.0101(18)
C90A 0.018(2) 0.026(2) 0.025(2) -0.0089(18) 0.0055(16) -0.0054(17)
C91A 0.020(2) 0.026(2) 0.028(2) -0.0113(18) 0.0011(17) -0.0056(17)
C92A 0.033(2) 0.030(2) 0.020(2) -0.0089(18) -0.0016(18) -0.0025(19)
C93A 0.034(2) 0.036(2) 0.024(2) -0.0111(19) 0.0102(18) -0.013(2)
C94A 0.026(2) 0.041(2) 0.025(2) -0.013(2) 0.0050(18) -0.0082(19)
C1B 0.037(3) 0.024(2) 0.025(2) -0.0074(18) -0.0069(18) -0.0068(19)
C2B 0.028(2) 0.024(2) 0.025(2) -0.0060(18) -0.0079(17) -0.0068(18)
C3B 0.051(11) 0.063(12) 0.049(12) -0.018(10) 0.024(9) -0.048(10)
C4B 0.039(8) 0.059(9) 0.031(8) -0.026(7) -0.009(6) 0.001(7)
C5B 0.063(11) 0.089(12) 0.062(12) -0.039(9) -0.007(9) -0.011(10)
C6B 0.21(3) 0.16(2) 0.059(12) -0.064(13) 0.067(14) -0.16(2)
C7B 0.22(2) 0.078(11) 0.065(11) -0.037(9) 0.035(13) -0.109(14)
C8B 0.20(2) 0.067(11) 0.027(8) -0.008(7) 0.009(10) -0.087(12)
C3C 0.035(5) 0.029(6) 0.022(5) -0.009(4) -0.010(4) -0.010(4)
C4C 0.053(6) 0.053(6) 0.030(5) -0.016(4) 0.008(4) -0.031(5)
C5C 0.077(7) 0.102(9) 0.029(5) -0.036(6) 0.006(5) -0.058(7)
C6C 0.103(9) 0.103(8) 0.042(7) -0.036(6) 0.004(6) -0.070(7)
C7C 0.066(6) 0.057(5) 0.050(5) -0.021(4) 0.012(4) -0.043(5)
C8C 0.031(4) 0.035(4) 0.036(4) -0.016(3) 0.017(3) -0.020(3)
C9B 0.030(2) 0.030(2) 0.028(2) -0.009(2) -0.0007(19) -0.015(2)
C10B 0.045(9) 0.033(7) 0.030(7) -0.011(5) 0.028(6) -0.013(6)
C11B 0.040(9) 0.066(10) 0.072(11) -0.043(9) 0.027(7) -0.033(8)
C12B 0.037(3) 0.100(5) 0.078(4) -0.014(4) -0.010(3) -0.040(3)
C13B 0.039(5) 0.088(9) 0.042(8) -0.013(4) -0.011(5) -0.015(6)
C14B 0.037(8) 0.093(14) 0.032(8) -0.018(8) -0.009(6) -0.011(9)
C10C 0.044(9) 0.094(13) 0.073(12) 0.041(9) -0.025(8) -0.042(9)
C11C 0.060(13) 0.121(17) 0.092(14) 0.036(12) -0.022(10) -0.071(12)
C12C 0.037(3) 0.100(5) 0.078(4) -0.014(4) -0.010(3) -0.040(3)
C13C 0.039(5) 0.088(9) 0.042(8) -0.013(4) -0.011(5) -0.015(6)
C14C 0.029(6) 0.058(9) 0.040(8) 0.014(6) 0.001(6) -0.022(7)
C15B 0.027(2) 0.021(2) 0.020(2) -0.0040(17) -0.0005(17) -0.0077(17)
C16B 0.028(2) 0.025(2) 0.019(2) -0.0051(17) 0.0002(17) -0.0099(18)
C17B 0.026(2) 0.034(2) 0.023(2) -0.0115(19) 0.0034(17) -0.010(2)
C18B 0.029(3) 0.053(3) 0.092(4) -0.051(3) 0.009(2) -0.011(2)
C19B 0.035(3) 0.086(4) 0.134(5) -0.081(4) -0.001(3) -0.015(3)
C20B 0.027(3) 0.091(4) 0.087(4) -0.053(3) -0.010(3) -0.002(3)
C21B 0.032(3) 0.054(3) 0.044(3) -0.009(2) -0.008(2) 0.001(2)
C22B 0.032(3) 0.039(3) 0.034(3) -0.006(2) -0.0025(19) -0.010(2)
C23B 0.017(2) 0.048(3) 0.025(2) -0.013(2) 0.0027(17) -0.0016(19)
C24B 0.028(3) 0.072(3) 0.063(3) -0.049(3) 0.010(2) -0.021(2)
C25B 0.028(3) 0.119(5) 0.109(5) -0.086(5) 0.011(3) -0.024(3)
C26B 0.023(3) 0.185(8) 0.084(5) -0.096(6) 0.002(3) -0.005(4)
C27B 0.041(4) 0.162(7) 0.036(3) -0.033(4) -0.014(2) 0.022(4)
C28B 0.042(3) 0.099(4) 0.031(3) -0.019(3) -0.008(2) 0.007(3)
C29B 0.054(3) 0.062(3) 0.027(3) -0.023(2) -0.007(2) 0.000(2)
C30B 0.051(3) 0.062(3) 0.039(3) -0.033(3) 0.001(2) 0.003(3)
C31B 0.038(3) 0.066(3) 0.029(3) -0.018(2) 0.007(2) 0.008(2)
C32B 0.034(3) 0.053(3) 0.037(3) -0.012(2) -0.009(2) 0.009(2)
C33B 0.025(2) 0.034(2) 0.043(3) -0.007(2) -0.0005(19) -0.0129(19)
C34B 0.028(2) 0.023(2) 0.035(2) -0.0060(19) 0.0056(18) -0.0062(18)
C35B 0.022(2) 0.027(2) 0.027(2) -0.0048(18) 0.0038(17) -0.0071(18)
C36B 0.033(2) 0.023(2) 0.031(2) -0.0049(18) 0.0010(18) -0.0122(18)
C37B 0.060(3) 0.039(3) 0.041(3) -0.021(2) -0.007(2) -0.007(2)
C38B 0.052(3) 0.041(3) 0.041(3) -0.019(2) -0.004(2) -0.004(2)
C39B 0.037(3) 0.033(3) 0.033(3) -0.017(2) -0.005(2) 0.004(2)
C40B 0.036(3) 0.033(2) 0.034(3) -0.015(2) -0.002(2) -0.002(2)
C41B 0.046(3) 0.033(3) 0.045(3) -0.013(2) -0.001(2) 0.005(2)
C42B 0.051(3) 0.042(3) 0.048(3) -0.021(2) 0.007(2) -0.002(2)
C43B 0.052(3) 0.050(3) 0.049(3) -0.029(3) -0.004(2) -0.007(2)
C44B 0.038(3) 0.035(2) 0.035(3) -0.010(2) -0.006(2) -0.002(2)
C45B 0.134(5) 0.045(2) 0.161(5) -0.051(3) 0.096(4) -0.035(3)
C46B 0.303(12) 0.035(4) 0.229(10) -0.058(5) -0.206(9) 0.085(5)
C47B 0.130(6) 0.054(4) 0.126(6) -0.053(4) 0.015(5) 0.022(4)
C48B 0.134(5) 0.045(2) 0.161(5) -0.051(3) 0.096(4) -0.035(3)
C49B 0.027(2) 0.059(3) 0.025(2) -0.012(2) 0.0011(18) -0.002(2)
C50B 0.035(3) 0.047(3) 0.025(2) -0.013(2) 0.007(2) -0.004(2)
C51B 0.032(3) 0.043(3) 0.021(2) -0.012(2) 0.0006(19) 0.000(2)
C52B 0.032(3) 0.042(3) 0.022(2) -0.010(2) 0.0033(19) -0.002(2)
C53B 0.044(3) 0.042(3) 0.029(3) -0.007(2) 0.002(2) 0.002(2)
C54B 0.037(3) 0.049(3) 0.038(3) -0.008(2) 0.007(2) -0.011(2)
C55B 0.030(3) 0.061(3) 0.033(3) -0.015(2) 0.002(2) -0.003(2)
C56B 0.039(3) 0.047(3) 0.027(2) -0.010(2) 0.0012(19) 0.000(2)
C57B 0.043(3) 0.058(3) 0.047(3) -0.007(3) -0.002(2) -0.009(3)
C58B 0.066(4) 0.055(3) 0.082(4) -0.003(3) 0.023(3) -0.015(3)
C59B 0.115(5) 0.077(4) 0.090(5) -0.014(4) 0.069(4) -0.032(4)
C60B 0.116(6) 0.103(5) 0.133(6) 0.028(5) -0.050(5) -0.068(5)
C61B 0.029(2) 0.023(2) 0.022(2) -0.0033(18) 0.0011(17) -0.0074(18)
C62B 0.024(2) 0.019(2) 0.022(2) 0.0007(17) 0.0002(16) -0.0082(17)
C63B 0.023(2) 0.022(2) 0.019(2) -0.0023(17) -0.0020(16) -0.0079(17)
C64B 0.019(2) 0.022(2) 0.027(2) -0.0057(18) -0.0007(16) -0.0051(17)
C65B 0.025(2) 0.025(2) 0.033(3) -0.0030(19) 0.0033(18) -0.0092(18)
C66B 0.034(2) 0.027(2) 0.029(2) -0.0038(19) -0.0001(18) -0.0101(19)
C67B 0.026(2) 0.027(2) 0.030(2) -0.0075(19) -0.0026(17) -0.0115(18)
C68B 0.025(2) 0.026(2) 0.037(2) -0.0116(19) 0.0012(18) -0.0106(18)
C69B 0.054(3) 0.031(2) 0.026(2) 0.002(2) -0.006(2) -0.016(2)
C70B 0.089(4) 0.059(3) 0.038(3) -0.012(2) 0.030(3) -0.031(3)
C71B 0.214(8) 0.115(5) 0.030(3) 0.004(3) 0.008(4) -0.128(5)
C72B 0.089(5) 0.157(6) 0.033(3) 0.003(4) -0.015(3) 0.063(4)
C73B 0.024(2) 0.037(2) 0.027(2) -0.0068(19) -0.0033(17) -0.0023(19)
C74B 0.024(2) 0.023(2) 0.027(2) -0.0070(18) 0.0011(17) -0.0032(18)
C75B 0.031(2) 0.028(2) 0.013(2) -0.0093(18) 0.0025(17) -0.0042(19)
C76B 0.037(3) 0.026(2) 0.022(2) -0.0103(19) 0.0087(18) -0.0096(19)
C77B 0.044(3) 0.025(2) 0.027(2) -0.0070(19) 0.013(2) -0.009(2)
C78B 0.048(3) 0.022(2) 0.022(2) -0.0044(18) 0.005(2) 0.000(2)
C79B 0.035(2) 0.030(2) 0.022(2) -0.0098(19) 0.0000(18) -0.001(2)
C80B 0.045(3) 0.034(2) 0.028(2) -0.0035(19) 0.007(2) -0.018(2)
C81B 0.061(3) 0.033(3) 0.024(2) -0.002(2) 0.004(2) 0.003(2)
C82B 0.130(5) 0.028(3) 0.050(3) -0.004(2) 0.006(3) 0.000(3)
C83B 0.070(4) 0.052(3) 0.049(3) 0.014(3) -0.004(3) 0.011(3)
C84B 0.081(4) 0.070(4) 0.028(3) 0.010(3) 0.012(3) 0.003(3)
C85B 0.020(2) 0.021(2) 0.037(2) -0.0088(19) 0.0028(18) -0.0044(17)
C86B 0.032(3) 0.030(2) 0.038(3) 0.003(2) 0.0081(19) -0.014(2)
C87B 0.029(3) 0.028(2) 0.059(3) 0.008(2) 0.009(2) -0.006(2)
C88B 0.022(2) 0.020(2) 0.061(3) 0.001(2) 0.001(2) -0.0058(18)
C89B 0.024(2) 0.025(2) 0.038(3) -0.010(2) -0.0034(18) -0.0099(19)
C90B 0.036(3) 0.032(2) 0.026(2) -0.009(2) -0.0001(19) -0.003(2)
C91B 0.048(3) 0.030(2) 0.022(2) -0.006(2) -0.001(2) 0.004(2)
C92B 0.060(3) 0.027(2) 0.023(2) -0.0008(19) 0.008(2) -0.009(2)
C93B 0.047(3) 0.033(2) 0.027(2) -0.006(2) 0.008(2) -0.011(2)
C94B 0.034(3) 0.033(2) 0.027(2) -0.010(2) 0.0025(19) -0.003(2)
Fe1A 0.0174(3) 0.0208(3) 0.0182(3) -0.0052(2) 0.0030(2) -0.0057(2)
Fe1B 0.0259(3) 0.0233(3) 0.0216(3) -0.0075(2) -0.0027(2) -0.0054(2)
N1A 0.0212(17) 0.0230(17) 0.0186(17) -0.0073(14) 0.0071(13) -0.0110(14)
N2A 0.0240(18) 0.0217(17) 0.0174(17) -0.0092(13) 0.0040(13) -0.0128(14)
N3A 0.0207(17) 0.0226(17) 0.0156(16) -0.0053(14) 0.0065(13) -0.0089(14)
N4A 0.0166(18) 0.0275(18) 0.0225(18) -0.0029(14) 0.0067(13) -0.0087(15)
N5A 0.0222(18) 0.0172(17) 0.039(2) -0.0025(15) 0.0079(15) -0.0041(14)
N6A 0.028(2) 0.049(2) 0.045(2) 0.0177(19) 0.0110(18) -0.0044(18)
N7A 0.0193(17) 0.0226(17) 0.0243(18) -0.0071(14) 0.0040(13) -0.0067(14)
N8A 0.0219(18) 0.0217(17) 0.0297(19) -0.0089(15) 0.0075(14) -0.0093(14)
N9A 0.0243(18) 0.0206(17) 0.0191(17) -0.0043(14) 0.0054(14) -0.0086(14)
N10A 0.0195(18) 0.0269(18) 0.0206(17) -0.0059(14) 0.0035(13) -0.0054(14)
N1B 0.032(2) 0.0272(19) 0.0248(19) -0.0049(15) -0.0051(15) -0.0047(16)
N2B 0.031(2) 0.0229(17) 0.0230(18) -0.0046(15) -0.0064(15) -0.0059(15)
N3B 0.0211(18) 0.0218(17) 0.0165(17) -0.0036(14) 0.0017(14) -0.0045(14)
N4B 0.0280(19) 0.0231(17) 0.0196(18) -0.0066(15) -0.0001(14) -0.0037(15)
N5B 0.038(2) 0.047(2) 0.030(2) -0.0170(18) -0.0051(17) 0.0054(18)
N6B 0.037(2) 0.042(2) 0.032(2) -0.0158(18) 0.0015(16) 0.0031(17)
N7B 0.0205(18) 0.0281(18) 0.0246(18) -0.0066(15) -0.0001(14) -0.0052(14)
N8B 0.0270(18) 0.0176(16) 0.0215(18) -0.0009(14) 0.0023(14) -0.0097(14)
N9B 0.0217(18) 0.0224(18) 0.0298(19) -0.0095(15) -0.0037(14) -0.0068(15)
N10B 0.028(2) 0.0325(19) 0.0210(18) -0.0113(15) 0.0022(15) -0.0074(16)
O1A 0.0190(14) 0.0194(13) 0.0302(15) -0.0044(11) 0.0083(11) -0.0093(11)
O2A 0.0196(14) 0.0211(13) 0.0249(14) -0.0082(11) 0.0076(11) -0.0110(11)
O3A 0.0170(14) 0.0218(13) 0.0246(14) -0.0058(11) 0.0065(11) -0.0077(11)
O4A 0.0207(15) 0.0392(16) 0.0315(16) 0.0077(13) 0.0088(12) -0.0072(12)
O5A 0.0218(15) 0.0219(14) 0.0489(18) -0.0042(13) 0.0093(13) -0.0046(12)
O6A 0.0308(17) 0.0561(19) 0.0265(17) -0.0116(14) 0.0096(12) -0.0141(14)
O7A 0.0270(15) 0.0257(14) 0.0226(14) -0.0112(12) 0.0075(11) -0.0113(12)
O8A 0.0241(14) 0.0229(14) 0.0211(14) -0.0069(11) 0.0031(11) -0.0107(11)
O1B 0.0383(17) 0.0302(15) 0.0298(16) -0.0161(13) -0.0028(13) -0.0003(13)
O2B 0.0216(15) 0.0280(14) 0.0278(15) -0.0106(12) 0.0012(11) -0.0048(12)
O3B 0.0250(15) 0.0269(14) 0.0187(14) -0.0077(11) 0.0023(11) -0.0067(12)
O4B 0.0278(15) 0.0335(15) 0.0220(15) -0.0129(12) 0.0029(12) -0.0022(12)
O5B 0.0445(18) 0.0317(16) 0.0284(16) -0.0153(13) -0.0086(13) 0.0016(14)
O6B 0.0336(16) 0.0393(16) 0.0194(15) -0.0058(13) 0.0027(12) -0.0012(13)
O7B 0.0321(16) 0.0226(14) 0.0247(16) -0.0073(12) 0.0013(12) -0.0103(12)
O8B 0.0243(15) 0.0229(14) 0.0255(15) -0.0028(12) -0.0003(11) -0.0071(12)

loop_
_atom_type_symbol
_atom_type_description
_atom_type_scat_dispersion_real
_atom_type_scat_dispersion_imag
_atom_type_scat_source
C C 0.0033 0.0016 'International Tables Vol C Tables 4.2.6.8 and 6.1.1.4'
H H 0.0000 0.0000 'International Tables Vol C Tables 4.2.6.8 and 6.1.1.4'
N N 0.0061 0.0033 'International Tables Vol C Tables 4.2.6.8 and 6.1.1.4'
O O 0.0106 0.0060 'International Tables Vol C Tables 4.2.6.8 and 6.1.1.4'
Al Al 0.0645 0.0514 'International Tables Vol C Tables 4.2.6.8 and 6.1.1.4'
Fe Fe 0.3463 0.8444 'International Tables Vol C Tables 4.2.6.8 and 6.1.1.4'

loop_
_geom_angle_atom_site_label_1
_geom_angle_atom_site_label_2
_geom_angle_atom_site_label_3
_geom_angle
N2A C2A C9A 125.37(17)
N2A C2A C1A 109.53(17)
C9A C2A C1A 125.10(19)
O5A Al1A O6A 175.54(13)
O5A Al1A O4A 89.55(12)
O6A Al1A O4A 93.76(13)
O5A Al1A O1A 95.09(12)
O6A Al1A O1A 87.18(12)
O4A Al1A O1A 101.63(11)
O5A Al1A N6A 90.97(14)
O6A Al1A N6A 86.09(14)
O4A Al1A N6A 89.14(12)
O1A Al1A N6A 167.66(13)
O5A Al1A N5A 87.88(12)
O6A Al1A N5A 88.41(12)
O4A Al1A N5A 171.35(12)
O1A Al1A N5A 86.83(11)
N6A Al1A N5A 82.65(13)
O7A Al2A O8A 173.18(11)
O7A Al2A O2A 91.43(11)
O8A Al2A O2A 91.87(11)
O7A Al2A O3A 96.10(11)
O8A Al2A O3A 89.08(11)
O2A Al2A O3A 101.56(10)
O7A Al2A N8A 87.45(11)
O8A Al2A N8A 88.48(11)
O2A Al2A N8A 172.25(11)
O3A Al2A N8A 86.19(10)
O7A Al2A N7A 88.71(11)
O8A Al2A N7A 85.27(11)
O2A Al2A N7A 91.02(10)
O3A Al2A N7A 166.39(11)
N8A Al2A N7A 81.29(11)
O6B Al1B O5B 173.83(13)
O6B Al1B O1B 90.48(12)
O5B Al1B O1B 92.71(13)
O6B Al1B O4B 96.74(12)
O5B Al1B O4B 87.74(12)
O1B Al1B O4B 102.28(12)
O6B Al1B N6B 86.74(13)
O5B Al1B N6B 89.25(13)
O1B Al1B N6B 170.31(13)
O4B Al1B N6B 87.27(12)
O6B Al1B N5B 89.27(13)
O5B Al1B N5B 85.56(12)
O1B Al1B N5B 88.23(13)
O4B Al1B N5B 167.80(13)
N6B Al1B N5B 82.46(13)
O8B Al2B O7B 174.75(12)
O8B Al2B O3B 89.38(11)
O7B Al2B O3B 93.16(11)
O8B Al2B O2B 95.85(11)
O7B Al2B O2B 88.09(11)
O3B Al2B O2B 102.51(11)
O8B Al2B N8B 89.37(11)
O7B Al2B N8B 86.04(11)
O3B Al2B N8B 89.89(11)
O2B Al2B N8B 166.56(12)
O8B Al2B N7B 87.79(11)
O7B Al2B N7B 89.11(11)
O3B Al2B N7B 172.35(12)
O2B Al2B N7B 84.86(11)
N8B Al2B N7B 82.97(11)
N1A C1A C2A 116.0(3)
N1A C1A C8A 122.5(3)
C2A C1A C8A 121.3(2)
C4A C3A C8A 120.0
C3A C4A C5A 120.0
C6A C5A C4A 120.0
C7A C6A C5A 120.0
C6A C7A C8A 120.0
C7A C8A C3A 120.0
C7A C8A C1A 120.33(19)
C3A C8A C1A 119.66(19)
C10A C9A C14A 119.0(3)
C10A C9A C2A 120.9(3)
C14A C9A C2A 120.0(3)
C9A C10A C11A 120.4(3)
C12A C11A C10A 119.7(4)
C13A C12A C11A 120.5(4)
C12A C13A C14A 119.6(4)
C13A C14A C9A 120.8(4)
N4A C15A C22A 114.5(3)
N4A C15A C16A 121.5(3)
C22A C15A C16A 123.6(3)
C21A C16A C17A 121.2(5)
C21A C16A C15A 118.6(5)
C17A C16A C15A 120.0(4)
C16A C17A C18A 119.8(6)
C19A C18A C17A 118.3(8)
C18A C19A C20A 123.2(8)
C19A C20A C21A 118.5(9)
C16A C21A C20A 119.0(7)
N3A C22A C15A 113.1(3)
N3A C22A C23A 123.6(3)
C15A C22A C23A 123.2(3)
C28A C23A C24A 118.3(3)
C28A C23A C22A 121.8(3)
C24A C23A C22A 119.8(3)
C23A C24A C25A 120.9(4)
C26A C25A C24A 119.9(4)
C25A C26A C27A 120.0(4)
C26A C27A C28A 120.6(4)
C23A C28A C27A 120.4(4)
N5A C30A C31A 110.4(3)
N6A C31A C30A 108.9(3)
N5A C33A C34A 115.1(3)
C35A C34A C39A 120.1(4)
C35A C34A C33A 119.8(4)
C39A C34A C33A 120.0(3)
O5A C35A C34A 122.1(3)
O5A C35A C36A 119.3(4)
C34A C35A C36A 118.6(4)
C37A C36A C35A 119.1(4)
C37A C36A C40A 122.6(4)
C35A C36A C40A 118.3(4)
C36A C37A C38A 122.8(4)
C39A C38A C37A 116.9(4)
C39A C38A C41A 123.4(4)
C37A C38A C41A 119.6(4)
C38A C39A C34A 122.5(4)
C42A C41A C43A 108.7(3)
C42A C41A C44A 108.0(4)
C43A C41A C44A 109.4(4)
C42A C41A C38A 112.2(3)
C43A C41A C38A 109.7(4)
C44A C41A C38A 108.8(3)
C46A C45A N6A 114.2(4)
C51A C46A C47A 119.3(6)
C51A C46A C45A 119.4(6)
C47A C46A C45A 121.4(4)
O6A C47A C46A 121.6(5)
O6A C47A C48A 118.1(5)
C46A C47A C48A 120.3(5)
C49A C48A C47A 117.7(6)
C49A C48A C52A 123.2(6)
C47A C48A C52A 119.0(4)
C50A C49A C48A 122.8(7)
C51A C50A C49A 117.8(6)
C51A C50A C53A 121.8(9)
C49A C50A C53A 120.4(9)
C50A C51A C46A 122.1(7)
C56A C53A C55A 116.1(9)
C56A C53A C50A 114.3(9)
C55A C53A C50A 110.6(6)
C56A C53A C54A 105.6(7)
C55A C53A C54A 101.9(9)
C50A C53A C54A 107.1(9)
N7A C58A C59A 109.9(3)
N8A C59A C58A 109.6(3)
C62A C61A N8A 114.4(3)
C67A C62A C63A 120.0(4)
C67A C62A C61A 119.2(3)
C63A C62A C61A 120.8(3)
O7A C63A C62A 122.7(3)
O7A C63A C64A 118.6(3)
C62A C63A C64A 118.7(3)
C65A C64A C63A 118.6(4)
C65A C64A C68A 122.2(3)
C63A C64A C68A 119.2(3)
C64A C65A C66A 124.0(4)
C67A C66A C65A 116.0(3)
C67A C66A C69A 122.6(4)
C65A C66A C69A 121.3(4)
C66A C67A C62A 122.7(4)
C71A C69A C70A 109.3(4)
C71A C69A C72A 109.9(4)
C70A C69A C72A 106.2(4)
C71A C69A C66A 110.7(4)
C70A C69A C66A 108.8(3)
C72A C69A C66A 111.7(4)
N7A C73A C74A 113.5(3)
C79A C74A C75A 119.4(3)
C79A C74A C73A 120.3(3)
C75A C74A C73A 120.3(3)
O8A C75A C76A 120.2(3)
O8A C75A C74A 121.3(3)
C76A C75A C74A 118.5(3)
C77A C76A C75A 119.5(3)
C77A C76A C80A 120.6(3)
C75A C76A C80A 119.8(3)
C78A C77A C76A 122.9(4)
C77A C78A C79A 116.7(3)
C77A C78A C81A 123.8(3)
C79A C78A C81A 119.5(3)
C74A C79A C78A 122.9(4)
C82A C81A C84A 110.1(3)
C82A C81A C83A 108.5(3)
C84A C81A C83A 107.9(3)
C82A C81A C78A 109.7(3)
C84A C81A C78A 109.7(3)
C83A C81A C78A 110.9(3)
N9A C85A C86A 122.5(4)
C87A C86A C85A 120.2(4)
C88A C87A C86A 118.6(4)
C87A C88A C89A 118.8(4)
N9A C89A C88A 123.9(4)
N10A C90A C91A 122.6(3)
C90A C91A C92A 120.2(3)
C93A C92A C91A 117.7(4)
C94A C93A C92A 119.4(3)
N10A C94A C93A 123.3(4)
N1B C1B C2B 114.0(3)
N1B C1B C3B 119.5(4)
C2B C1B C3B 126.3(4)
N1B C1B C3C 128.2(4)
C2B C1B C3C 117.5(3)
C3B C1B C3C 13.7
N2B C2B C1B 113.6(3)
N2B C2B C9B 123.1(3)
C1B C2B C9B 123.2(3)
C4B C3B C8B 120.0
C4B C3B C1B 123.1(3)
C8B C3B C1B 116.9(3)
C3B C4B C5B 120.0
C4B C5B C6B 120.0
C7B C6B C5B 120.0
C6B C7B C8B 120.0
C7B C8B C3B 120.0
C4C C3C C8C 120.0
C4C C3C C1B 116.1(3)
C8C C3C C1B 123.9(3)
C5C C4C C3C 120.0
C6C C5C C4C 120.0
C5C C6C C7C 120.0
C8C C7C C6C 120.0
C7C C8C C3C 120.0
C10C C9B C14B 110.3(10)
C10C C9B C14C 118.6(9)
C14B C9B C14C 31.9(6)
C10C C9B C2B 120.3(7)
C14B C9B C2B 119.8(8)
C14C C9B C2B 121.1(6)
C10C C9B C10B 29.6(10)
C14B C9B C10B 117.2(11)
C14C C9B C10B 108.0(9)
C2B C9B C10B 122.9(8)
C11B C10B C9B 120.8(15)
C12B C11B C10B 118.5(16)
C11B C12B C13B 124.8(12)
C14B C13B C12B 116.9(14)
C9B C14B C13B 121.4(14)
C9B C10C C11C 121.9(14)
C9B C14C C13C 120.4(11)
N4B C15B C16B 112.9(3)
N4B C15B C17B 124.5(3)
C16B C15B C17B 122.5(3)
N3B C16B C15B 114.7(3)
N3B C16B C23B 122.1(3)
C15B C16B C23B 123.1(3)
C18B C17B C22B 117.6(4)
C18B C17B C15B 122.9(4)
C22B C17B C15B 119.3(3)
C17B C18B C19B 119.9(4)
C20B C19B C18B 120.5(5)
C21B C20B C19B 120.5(5)
C20B C21B C22B 119.1(4)
C21B C22B C17B 122.4(4)
C28B C23B C24B 118.8(4)
C28B C23B C16B 122.2(4)
C24B C23B C16B 119.0(4)
C25B C24B C23B 121.6(5)
C26B C25B C24B 119.5(6)
C25B C26B C27B 122.9(6)
C26B C27B C28B 117.8(5)
C23B C28B C27B 119.5(5)
N5B C30B C31B 110.7(3)
N6B C31B C30B 109.5(3)
N7B C34B C35B 110.6(3)
N8B C35B C34B 109.6(3)
C38B C37B N5B 113.1(4)
C43B C38B C39B 120.0(4)
C43B C38B C37B 119.5(4)
C39B C38B C37B 120.5(4)
O5B C39B C38B 121.4(4)
O5B C39B C40B 119.2(4)
C38B C39B C40B 119.3(4)
C41B C40B C39B 119.2(4)
C41B C40B C44B 120.9(4)
C39B C40B C44B 119.9(3)
C42B C41B C40B 122.3(4)
C43B C42B C41B 117.3(4)
C43B C42B C45B 121.8(5)
C41B C42B C45B 120.8(5)
C42B C43B C38B 121.9(4)
C46B C45B C48B 116.0(7)
C46B C45B C47B 106.5(6)
C48B C45B C47B 103.1(6)
C46B C45B C42B 113.6(6)
C48B C45B C42B 107.2(5)
C47B C45B C42B 109.8(5)
N6B C49B C50B 114.5(3)
C51B C50B C55B 120.3(4)
C51B C50B C49B 121.1(4)
C55B C50B C49B 118.6(4)
O6B C51B C50B 122.3(4)
O6B C51B C52B 119.0(4)
C50B C51B C52B 118.7(4)
C53B C52B C51B 119.1(4)
C53B C52B C56B 121.6(4)
C51B C52B C56B 119.3(4)
C52B C53B C54B 122.8(4)
C55B C54B C53B 116.6(4)
C55B C54B C57B 122.0(4)
C53B C54B C57B 121.3(4)
C54B C55B C50B 122.4(4)
C60B C57B C58B 107.5(5)
C60B C57B C59B 108.4(5)
C58B C57B C59B 109.6(4)
C60B C57B C54B 110.5(4)
C58B C57B C54B 112.0(4)
C59B C57B C54B 108.7(4)
N8B C61B C62B 115.7(3)
C67B C62B C63B 120.3(3)
C67B C62B C61B 118.1(3)
C63B C62B C61B 121.6(3)
O7B C63B C62B 122.7(3)
O7B C63B C64B 118.6(3)
C62B C63B C64B 118.6(3)
C65B C64B C63B 119.3(3)
C65B C64B C68B 121.4(3)
C63B C64B C68B 119.3(3)
C64B C65B C66B 122.9(3)
C67B C66B C65B 116.3(3)
C67B C66B C69B 120.9(3)
C65B C66B C69B 122.8(3)
C62B C67B C66B 122.6(3)
C72B C69B C71B 111.0(5)
C72B C69B C70B 108.6(4)
C71B C69B C70B 105.8(4)
C72B C69B C66B 108.7(4)
C71B C69B C66B 111.8(4)
C70B C69B C66B 111.0(3)
N7B C73B C74B 115.2(3)
C75B C74B C79B 119.5(3)
C75B C74B C73B 121.0(3)
C79B C74B C73B 119.4(3)
O8B C75B C74B 122.9(3)
O8B C75B C76B 117.6(3)
C74B C75B C76B 119.5(3)
C77B C76B C75B 119.0(4)
C77B C76B C80B 121.9(3)
C75B C76B C80B 119.1(3)
C76B C77B C78B 122.9(4)
C77B C78B C79B 117.1(3)
C77B C78B C81B 120.2(4)
C79B C78B C81B 122.7(4)
C78B C79B C74B 122.1(4)
C83B C81B C82B 109.6(4)
C83B C81B C84B 107.4(4)
C82B C81B C84B 109.1(4)
C83B C81B C78B 113.1(4)
C82B C81B C78B 108.8(4)
C84B C81B C78B 108.8(3)
N9B C85B C86B 123.3(3)
C85B C86B C87B 119.4(4)
C88B C87B C86B 117.8(4)
C89B C88B C87B 120.2(4)
N9B C89B C88B 122.8(4)
N10B C90B C91B 123.9(4)
C92B C91B C90B 119.4(4)
C91B C92B C93B 118.2(4)
C92B C93B C94B 119.1(4)
N10B C94B C93B 124.0(4)
N1A Fe1A N3A 178.93(12)
N1A Fe1A N4A 98.15(12)
N3A Fe1A N4A 81.25(12)
N1A Fe1A N2A 80.85(12)
N3A Fe1A N2A 99.83(12)
N4A Fe1A N2A 174.99(12)
N1A Fe1A N10A 92.39(11)
N3A Fe1A N10A 88.45(11)
N4A Fe1A N10A 85.40(12)
N2A Fe1A N10A 89.73(11)
N1A Fe1A N9A 89.76(11)
N3A Fe1A N9A 89.36(11)
N4A Fe1A N9A 91.38(11)
N2A Fe1A N9A 93.52(11)
N10A Fe1A N9A 176.36(11)
N4B Fe1B N2B 178.51(13)
N4B Fe1B N3B 81.07(12)
N2B Fe1B N3B 98.89(12)
N4B Fe1B N1B 98.84(13)
N2B Fe1B N1B 81.01(13)
N3B Fe1B N1B 172.68(12)
N4B Fe1B N9B 86.75(12)
N2B Fe1B N9B 91.76(12)
N3B Fe1B N9B 85.33(11)
N1B Fe1B N9B 87.36(12)
N4B Fe1B N10B 90.83(12)
N2B Fe1B N10B 90.66(12)
N3B Fe1B N10B 92.32(11)
N1B Fe1B N10B 95.00(12)
N9B Fe1B N10B 176.86(12)
C1A N1A O1A 114.8(3)
C1A N1A Fe1A 115.8(2)
O1A N1A Fe1A 128.4(2)
C2A N2A O2A 114.6(2)
C2A N2A Fe1A 117.56(16)
O2A N2A Fe1A 127.0(2)
C22A N3A O3A 116.0(3)
C22A N3A Fe1A 115.6(2)
O3A N3A Fe1A 127.9(2)
C15A N4A O4A 115.8(3)
C15A N4A Fe1A 115.3(2)
O4A N4A Fe1A 127.2(2)
C29A N5A C30A 109.9(3)
C29A N5A C33A 106.7(3)
C30A N5A C33A 110.7(3)
C29A N5A Al1A 113.3(2)
C30A N5A Al1A 106.5(2)
C33A N5A Al1A 109.8(2)
C31A N6A C32A 109.7(3)
C31A N6A C45A 109.7(3)
C32A N6A C45A 107.0(4)
C31A N6A Al1A 107.0(2)
C32A N6A Al1A 112.8(3)
C45A N6A Al1A 110.6(3)
C58A N7A C57A 108.2(3)
C58A N7A C73A 111.7(3)
C57A N7A C73A 106.7(3)
C58A N7A Al2A 106.6(2)
C57A N7A Al2A 114.3(2)
C73A N7A Al2A 109.4(2)
C60A N8A C59A 108.9(3)
C60A N8A C61A 106.8(3)
C59A N8A C61A 109.2(3)
C60A N8A Al2A 113.9(2)
C59A N8A Al2A 107.8(2)
C61A N8A Al2A 110.1(2)
C85A N9A C89A 115.8(3)
C85A N9A Fe1A 122.2(2)
C89A N9A Fe1A 121.9(2)
C90A N10A C94A 116.7(3)
C90A N10A Fe1A 121.5(2)
C94A N10A Fe1A 120.9(2)
C1B N1B O1B 115.2(3)
C1B N1B Fe1B 115.3(3)
O1B N1B Fe1B 128.2(2)
C2B N2B O2B 115.0(3)
C2B N2B Fe1B 115.9(2)
O2B N2B Fe1B 128.5(2)
C16B N3B O3B 115.6(3)
C16B N3B Fe1B 115.1(2)
O3B N3B Fe1B 127.7(2)
C15B N4B O4B 116.1(3)
C15B N4B Fe1B 115.7(2)
O4B N4B Fe1B 128.2(2)
C30B N5B C29B 109.2(3)
C30B N5B C37B 111.9(3)
C29B N5B C37B 106.7(3)
C30B N5B Al1B 106.5(2)
C29B N5B Al1B 112.2(2)
C37B N5B Al1B 110.5(2)
C31B N6B C32B 109.8(3)
C31B N6B C49B 110.2(3)
C32B N6B C49B 105.2(3)
C31B N6B Al1B 106.7(3)
C32B N6B Al1B 114.8(3)
C49B N6B Al1B 110.2(2)
C33B N7B C73B 105.8(3)
C33B N7B C34B 108.7(3)
C73B N7B C34B 110.4(3)
C33B N7B Al2B 113.3(2)
C73B N7B Al2B 111.8(2)
C34B N7B Al2B 106.9(2)
C36B N8B C61B 105.3(3)
C36B N8B C35B 109.5(3)
C61B N8B C35B 110.7(3)
C36B N8B Al2B 114.6(2)
C61B N8B Al2B 110.9(2)
C35B N8B Al2B 105.9(2)
C89B N9B C85B 116.5(3)
C89B N9B Fe1B 120.8(3)
C85B N9B Fe1B 122.3(2)
C94B N10B C90B 115.4(3)
C94B N10B Fe1B 121.3(3)
C90B N10B Fe1B 123.2(3)
N1A O1A Al1A 128.1(2)
N2A O2A Al2A 126.53(18)
N3A O3A Al2A 129.06(19)
N4A O4A Al1A 125.5(2)
C35A O5A Al1A 136.6(2)
C47A O6A Al1A 137.1(3)
C63A O7A Al2A 136.4(2)
C75A O8A Al2A 138.5(2)
N1B O1B Al1B 124.6(2)
N2B O2B Al2B 127.7(2)
N3B O3B Al2B 127.0(2)
N4B O4B Al1B 128.3(2)
C39B O5B Al1B 138.1(2)
C51B O6B Al1B 136.7(3)
C63B O7B Al2B 135.2(2)
C75B O8B Al2B 136.6(2)

loop_
_geom_bond_atom_site_label_1
_geom_bond_atom_site_label_2
_geom_bond_distance
C2A N2A 1.353(3)
C2A C9A 1.429(3)
C2A C1A 1.473(3)
Al1A O5A 1.833(3)
Al1A O6A 1.837(3)
Al1A O4A 1.844(3)
Al1A O1A 1.862(2)
Al1A N6A 2.144(3)
Al1A N5A 2.155(3)
Al2A O7A 1.817(3)
Al2A O8A 1.832(3)
Al2A O2A 1.856(2)
Al2A O3A 1.872(2)
Al2A N8A 2.173(3)
Al2A N7A 2.206(3)
Al1B O6B 1.821(3)
Al1B O5B 1.838(3)
Al1B O1B 1.847(3)
Al1B O4B 1.868(3)
Al1B N6B 2.153(4)
Al1B N5B 2.179(3)
Al2B O8B 1.817(2)
Al2B O7B 1.835(3)
Al2B O3B 1.848(3)
Al2B O2B 1.866(3)
Al2B N8B 2.155(3)
Al2B N7B 2.160(3)
C1A N1A 1.311(4)
C1A C8A 1.495(4)
C3A C4A 1.3900
C3A C8A 1.3900
C4A C5A 1.3900
C5A C6A 1.3900
C6A C7A 1.3900
C7A C8A 1.3900
C9A C10A 1.378(5)
C9A C14A 1.390(5)
C10A C11A 1.386(5)
C11A C12A 1.381(5)
C12A C13A 1.373(5)
C13A C14A 1.377(5)
C15A N4A 1.300(4)
C15A C22A 1.456(5)
C15A C16A 1.507(5)
C16A C21A 1.378(7)
C16A C17A 1.392(7)
C17A C18A 1.401(7)
C18A C19A 1.362(11)
C19A C20A 1.381(12)
C20A C21A 1.411(8)
C22A N3A 1.314(4)
C22A C23A 1.470(5)
C23A C28A 1.380(5)
C23A C24A 1.390(5)
C24A C25A 1.393(5)
C25A C26A 1.359(6)
C26A C27A 1.375(6)
C27A C28A 1.386(5)
C29A N5A 1.481(4)
C30A N5A 1.494(4)
C30A C31A 1.505(6)
C31A N6A 1.488(5)
C32A N6A 1.492(5)
C33A N5A 1.496(5)
C33A C34A 1.497(5)
C34A C35A 1.393(5)
C34A C39A 1.394(5)
C35A O5A 1.337(5)
C35A C36A 1.418(5)
C36A C37A 1.386(6)
C36A C40A 1.506(5)
C37A C38A 1.396(6)
C38A C39A 1.376(5)
C38A C41A 1.546(6)
C41A C42A 1.527(6)
C41A C43A 1.535(5)
C41A C44A 1.540(6)
C45A C46A 1.494(7)
C45A N6A 1.498(6)
C46A C51A 1.400(7)
C46A C47A 1.404(7)
C47A O6A 1.330(5)
C47A C48A 1.417(7)
C48A C49A 1.404(7)
C48A C52A 1.524(7)
C49A C50A 1.396(10)
C50A C51A 1.386(10)
C50A C53A 1.536(8)
C53A C56A 1.455(13)
C53A C55A 1.505(8)
C53A C54A 1.572(14)
C57A N7A 1.490(4)
C58A N7A 1.484(4)
C58A C59A 1.514(5)
C59A N8A 1.491(4)
C60A N8A 1.478(4)
C61A C62A 1.498(5)
C61A N8A 1.504(4)
C62A C67A 1.399(5)
C62A C63A 1.405(5)
C63A O7A 1.337(4)
C63A C64A 1.418(5)
C64A C65A 1.386(5)
C64A C68A 1.499(5)
C65A C66A 1.402(5)
C66A C67A 1.383(5)
C66A C69A 1.536(5)
C69A C71A 1.499(6)
C69A C70A 1.512(5)
C69A C72A 1.533(6)
C73A N7A 1.494(4)
C73A C74A 1.503(5)
C74A C79A 1.382(5)
C74A C75A 1.424(5)
C75A O8A 1.334(4)
C75A C76A 1.399(5)
C76A C77A 1.397(5)
C76A C80A 1.501(5)
C77A C78A 1.384(5)
C78A C79A 1.393(5)
C78A C81A 1.542(5)
C81A C82A 1.524(5)
C81A C84A 1.529(5)
C81A C83A 1.540(5)
C85A N9A 1.353(4)
C85A C86A 1.376(5)
C86A C87A 1.372(6)
C87A C88A 1.360(6)
C88A C89A 1.383(5)
C89A N9A 1.355(4)
C90A N10A 1.346(4)
C90A C91A 1.374(5)
C91A C92A 1.388(5)
C92A C93A 1.381(5)
C93A C94A 1.373(5)
C94A N10A 1.358(4)
C1B N1B 1.314(5)
C1B C2B 1.456(5)
C1B C3B 1.470(5)
C1B C3C 1.511(4)
C2B N2B 1.314(4)
C2B C9B 1.472(5)
C3B C4B 1.3900
C3B C8B 1.3900
C4B C5B 1.3900
C5B C6B 1.3900
C6B C7B 1.3900
C7B C8B 1.3900
C3C C4C 1.3900
C3C C8C 1.3900
C4C C5C 1.3900
C5C C6C 1.3900
C6C C7C 1.3900
C7C C8C 1.3900
C9B C10C 1.283(14)
C9B C14B 1.371(17)
C9B C14C 1.372(15)
C9B C10B 1.508(14)
C10B C11B 1.37(3)
C11B C12B 1.33(2)
C12B C13B 1.439(17)
C13B C14B 1.41(2)
C10C C11C 1.39(2)
C13C C14C 1.397(19)
C15B N4B 1.318(4)
C15B C16B 1.457(5)
C15B C17B 1.478(5)
C16B N3B 1.306(4)
C16B C23B 1.484(5)
C17B C18B 1.375(5)
C17B C22B 1.392(5)
C18B C19B 1.398(6)
C19B C20B 1.366(7)
C20B C21B 1.356(6)
C21B C22B 1.373(5)
C23B C28B 1.360(6)
C23B C24B 1.398(5)
C24B C25B 1.362(6)
C25B C26B 1.326(8)
C26B C27B 1.371(8)
C27B C28B 1.440(7)
C29B N5B 1.493(5)
C30B N5B 1.475(5)
C30B C31B 1.516(6)
C31B N6B 1.485(5)
C32B N6B 1.488(5)
C33B N7B 1.491(4)
C34B N7B 1.498(4)
C34B C35B 1.512(5)
C35B N8B 1.489(4)
C36B N8B 1.487(4)
C37B C38B 1.498(6)
C37B N5B 1.508(5)
C38B C43B 1.396(6)
C38B C39B 1.398(5)
C39B O5B 1.341(4)
C39B C40B 1.400(5)
C40B C41B 1.398(5)
C40B C44B 1.495(5)
C41B C42B 1.398(6)
C42B C43B 1.385(6)
C42B C45B 1.548(6)
C45B C46B 1.461(9)
C45B C48B 1.487(8)
C45B C47B 1.506(8)
C49B N6B 1.492(5)
C49B C50B 1.508(5)
C50B C51B 1.394(5)
C50B C55B 1.395(6)
C51B O6B 1.329(4)
C51B C52B 1.406(5)
C52B C53B 1.396(5)
C52B C56B 1.503(5)
C53B C54B 1.398(6)
C54B C55B 1.379(6)
C54B C57B 1.537(6)
C57B C60B 1.497(7)
C57B C58B 1.516(6)
C57B C59B 1.520(7)
C61B N8B 1.489(4)
C61B C62B 1.511(5)
C62B C67B 1.387(5)
C62B C63B 1.396(5)
C63B O7B 1.337(4)
C63B C64B 1.411(5)
C64B C65B 1.385(5)
C64B C68B 1.498(5)
C65B C66B 1.403(5)
C66B C67B 1.389(5)
C66B C69B 1.537(5)
C69B C72B 1.512(6)
C69B C71B 1.519(6)
C69B C70B 1.525(6)
C73B N7B 1.498(4)
C73B C74B 1.504(5)
C74B C75B 1.389(5)
C74B C79B 1.399(5)
C75B O8B 1.341(4)
C75B C76B 1.414(5)
C76B C77B 1.382(5)
C76B C80B 1.503(5)
C77B C78B 1.389(5)
C78B C79B 1.391(5)
C78B C81B 1.546(5)
C81B C83B 1.510(6)
C81B C82B 1.542(6)
C81B C84B 1.546(6)
C85B N9B 1.355(4)
C85B C86B 1.368(5)
C86B C87B 1.387(5)
C87B C88B 1.373(6)
C88B C89B 1.372(5)
C89B N9B 1.348(4)
C90B N10B 1.351(4)
C90B C91B 1.383(5)
C91B C92B 1.374(5)
C92B C93B 1.378(5)
C93B C94B 1.387(5)
C94B N10B 1.346(5)
Fe1A N1A 1.926(3)
Fe1A N3A 1.928(3)
Fe1A N4A 1.932(3)
Fe1A N2A 1.936(3)
Fe1A N10A 2.006(3)
Fe1A N9A 2.051(3)
Fe1B N4B 1.934(3)
Fe1B N2B 1.934(3)
Fe1B N3B 1.935(3)
Fe1B N1B 1.942(3)
Fe1B N9B 2.005(3)
Fe1B N10B 2.038(3)
N1A O1A 1.356(3)
N2A O2A 1.356(3)
N3A O3A 1.362(3)
N4A O4A 1.350(3)
N1B O1B 1.350(4)
N2B O2B 1.347(4)
N3B O3B 1.347(3)
N4B O4B 1.350(3)

loop_
_platon_squeeze_void_nr
_platon_squeeze_void_average_x
_platon_squeeze_void_average_y
_platon_squeeze_void_average_z
_platon_squeeze_void_volume
_platon_squeeze_void_count_electrons
_platon_squeeze_void_content
1 0.045 0.242 0.381 19 2 ' '
2 0.036 0.037 0.029 10 1 ' '
3 0.500 1.000 0.000 1149 218 ' '
4 0.111 0.781 0.435 7 1 ' '
5 0.201 0.458 0.437 8 1 ' '
6 0.799 0.542 0.562 8 1 ' '
7 0.889 0.219 0.565 7 1 ' '
8 0.955 0.758 0.619 19 2 ' '
9 0.972 0.960 0.970 9 1 ' '
